data_7250021
loop_
_publ_author_name
'Cao, Yue-Mei'
'He, Ying'
'Pei, Xin-Yue'
'Liang, Jia-Xing'
'Feng, Jing'
'Wang, Hong-Yan'
'Bo, Qi-Bing'

_publ_section_title
;
 Deferasirox HOF and its in situ metallization affording a new family of
 lanthanide coordination polymer-based MHOFs
;
_journal_issue 14
_journal_name_full CrystEngComm
_journal_page_first 2175
_journal_page_last 2189
_journal_paper_doi 10.1039/D4CE01245C
_journal_volume 27
_journal_year 2025
_chemical_formula_moiety 'C126 H86 Ce2 N18 O25'
_chemical_formula_sum 'C126 H86 Ce2 N18 O25'
_chemical_formula_weight 2532.36
_space_group_crystal_system triclinic
_space_group_IT_number 2
_space_group_name_Hall '-P 1'
_space_group_name_H-M_alt 'P -1'
_atom_sites_solution_hydrogens mixed
_atom_sites_solution_primary dual
_audit_creation_date 2023-02-23
_audit_creation_method
;
Olex2 1.3
(compiled 2020.02.04 svn.rd84adfe8 for OlexSys, GUI svn.r6032)
;
_audit_update_record
;
2024-02-25 deposited with the CCDC.	2025-02-25 downloaded from the CCDC.
;
_cell_angle_alpha 87.982(2)
_cell_angle_beta 83.510(2)
_cell_angle_gamma 77.240(2)
_cell_formula_units_Z 2
_cell_length_a 17.3238(3)
_cell_length_b 18.1345(4)
_cell_length_c 18.2145(4)
_cell_measurement_reflns_used 17244
_cell_measurement_temperature 293(2)
_cell_measurement_theta_max 28.9280
_cell_measurement_theta_min 3.4330
_cell_volume 5544.8(2)
_computing_cell_refinement 'CrysAlisPro 1.171.40.53 (Rigaku OD, 2019)'
_computing_data_collection 'CrysAlisPro 1.171.40.53 (Rigaku OD, 2019)'
_computing_data_reduction 'CrysAlisPro 1.171.40.53 (Rigaku OD, 2019)'
_computing_molecular_graphics 'Olex2 1.3 (Dolomanov et al., 2009)'
_computing_publication_material 'Olex2 1.3 (Dolomanov et al., 2009)'
_computing_structure_refinement 'SHELXL 2018/3 (Sheldrick, 2015)'
_computing_structure_solution 'SHELXT 2018/2 (Sheldrick, 2018)'
_diffrn_ambient_temperature 293(2)
_diffrn_detector 'CCD plate'
_diffrn_detector_area_resol_mean 16.0355
_diffrn_detector_type Eos
_diffrn_measured_fraction_theta_full 0.998
_diffrn_measured_fraction_theta_max 0.998
_diffrn_measurement_details
;
List of Runs (angles in degrees, time in seconds):

  # Type    Start    End  Width  t~exp~   \w     \q     \k     \f   Frames
#--------------------------------------------------------------------------
  1  \w     -1.00  83.00   1.00  120.64    --   16.17  57.00 -60.00   84
  2  \w     -1.00  83.00   1.00  120.64    --   16.17  57.00  30.00   84
  3  \w    -25.00  55.00   1.00  120.64    --   16.17 -99.00-150.00   80
  4  \w    -25.00  22.00   1.00  120.64    --  -16.64 -99.00  30.00   47
  5  \w    -84.00   0.00   1.00  120.64    --  -16.64 -57.00 120.00   84
  6  \w    -33.00  51.00   1.00  120.64    --  -16.64  57.00  60.00   84
  7  \w    -51.00  33.00   1.00  120.64    --   16.17 -57.00-120.00   84
  8  \w     32.00  89.00   1.00  120.64    --   16.17-178.00  30.00   57
;
_diffrn_measurement_device 'four-circle diffractometer'
_diffrn_measurement_device_type 'Xcalibur, Eos, Gemini'
_diffrn_measurement_method '\w scans'
_diffrn_orient_matrix_type 'CrysAlisPro convention (1999,Acta A55,543-557)'
_diffrn_orient_matrix_UB_11 0.0059835000
_diffrn_orient_matrix_UB_12 0.0257740000
_diffrn_orient_matrix_UB_13 -0.0291776000
_diffrn_orient_matrix_UB_21 -0.0015575000
_diffrn_orient_matrix_UB_22 0.0285006000
_diffrn_orient_matrix_UB_23 0.0261560000
_diffrn_orient_matrix_UB_31 0.0417723000
_diffrn_orient_matrix_UB_32 -0.0114849000
_diffrn_orient_matrix_UB_33 0.0008764000
_diffrn_radiation_monochromator graphite
_diffrn_radiation_probe x-ray
_diffrn_radiation_type 'Mo K\a'
_diffrn_radiation_wavelength 0.71073
_diffrn_reflns_av_R_equivalents 0.0887
_diffrn_reflns_av_unetI/netI 0.0844
_diffrn_reflns_Laue_measured_fraction_full 0.998
_diffrn_reflns_Laue_measured_fraction_max 0.998
_diffrn_reflns_limit_h_max 21
_diffrn_reflns_limit_h_min -21
_diffrn_reflns_limit_k_max 22
_diffrn_reflns_limit_k_min -22
_diffrn_reflns_limit_l_max 22
_diffrn_reflns_limit_l_min -22
_diffrn_reflns_number 67698
_diffrn_reflns_point_group_measured_fraction_full 0.998
_diffrn_reflns_point_group_measured_fraction_max 0.998
_diffrn_reflns_theta_full 25.242
_diffrn_reflns_theta_max 26.372
_diffrn_reflns_theta_min 3.203
_diffrn_source 'fine-focus sealed X-ray tube'
_diffrn_source_type 'Enhance (Mo) X-ray Source'
_exptl_absorpt_coefficient_mu 0.897
_exptl_absorpt_correction_type none
_exptl_crystal_colour 'clear yellowish yellow'
_exptl_crystal_colour_lustre clear
_exptl_crystal_colour_modifier yellowish
_exptl_crystal_colour_primary yellow
_exptl_crystal_density_diffrn 1.517
_exptl_crystal_description needle
_exptl_crystal_F_000 2568
_exptl_crystal_size_max 0.15
_exptl_crystal_size_mid 0.1
_exptl_crystal_size_min 0.06
_refine_diff_density_max 2.073
_refine_diff_density_min -0.930
_refine_diff_density_rms 0.097
_refine_ls_extinction_method none
_refine_ls_goodness_of_fit_ref 1.045
_refine_ls_hydrogen_treatment mixed
_refine_ls_matrix_type full
_refine_ls_number_parameters 1560
_refine_ls_number_reflns 22660
_refine_ls_number_restraints 0
_refine_ls_restrained_S_all 1.045
_refine_ls_R_factor_all 0.0645
_refine_ls_R_factor_gt 0.0418
_refine_ls_shift/su_max 0.003
_refine_ls_shift/su_mean 0.000
_refine_ls_structure_factor_coef Fsqd
_refine_ls_weighting_details 'w=1/[\s^2^(Fo^2^)+(0.0169P)^2^] where P=(Fo^2^+2Fc^2^)/3'
_refine_ls_weighting_scheme calc
_refine_ls_wR_factor_gt 0.0791
_refine_ls_wR_factor_ref 0.0914
_reflns_Friedel_coverage 0.000
_reflns_number_gt 17001
_reflns_number_total 22660
_reflns_threshold_expression 'I > 2\s(I)'
_cod_data_source_file d4ce01245c2.cif
_cod_data_source_block DFX-Ce
_cod_depositor_comments 'Adding full bibliography for 7250020--7250024.cif.'
_cod_database_code 7250021
_shelx_shelxl_version_number 2018/3
_chemical_oxdiff_usercomment 'Gd C H N O'
_shelx_space_group_comment
;
The symmetry employed for this shelxl refinement is uniquely defined
by the following loop, which should always be used as a source of
symmetry information in preference to the above space-group names.
They are only intended as comments.
;
_shelx_estimated_absorpt_t_max 0.948
_shelx_estimated_absorpt_t_min 0.877
_reflns_odcompleteness_completeness 99.76
_reflns_odcompleteness_iscentric 1
_reflns_odcompleteness_theta 26.32
_olex2_refinement_description
;
1. Fixed Uiso
 At 1.2 times of:
  All C(H) groups
 At 1.5 times of:
  All O(H) groups
2.a Aromatic/amide H refined with riding coordinates:
 C3(H3A), C4(H4A), C6(H6), C7(H7A), C10(H10), C11(H11A), C12(H12A), C13(H13),
 C17(H17), C18(H18), C19(H19A), C20(H20A), C24(H24A), C25(H25), C27(H27),
 C28(H28), C31(H31), C32(H32), C33(H33), C34(H34), C38(H38), C39(H39), C40(H40),
  C41(H41), C45(H45), C46(H46), C48(H48), C49(H49), C52(H52), C53(H53),
 C54(H54), C55(H55), C59(H59), C60(H60), C61(H61), C62(H62), C66(H66), C67(H67),
  C69(H69), C70(H70), C73(H73), C74(H74), C75(H75), C76(H76), C80(H80),
 C81(H81), C82(H82), C83(H83), C87(H87), C88(H88), C90(H90), C91(H91), C94(H94),
  C95(H95), C96(H96), C97(H97), C101(H101), C102(H102), C103(H103), C104(H104),
 C108(H108), C109(H109), C111(H111), C112(H112), C115(H115), C116(H116),
 C117(H117), C118(H118), C122(H122), C123(H123), C124(H124), C125(H125)
2.b Idealised tetrahedral OH refined as rotating group:
 O3(H3), O4(H4), O7(H7), O8(H8), O11(H11), O12(H12), O15(H15), O16(H16),
 O19(H19), O20(H20), O23(H23), O24(H24)
;
_smtbx_masks_void_probe_radius 1.2
_smtbx_masks_void_truncation_radius 1.2
_olex2_submission_special_instructions 'No special instructions were received'
_oxdiff_exptl_absorpt_empirical_details
;
Empirical correction (ABSPACK) includes:
;
_oxdiff_exptl_absorpt_empirical_full_max 1.158
_oxdiff_exptl_absorpt_empirical_full_min 0.746

loop_
_space_group_symop_operation_xyz
'x, y, z'
'-x, -y, -z'

loop_
_atom_site_label
_atom_site_type_symbol
_atom_site_fract_x
_atom_site_fract_y
_atom_site_fract_z
_atom_site_U_iso_or_equiv
_atom_site_adp_type
_atom_site_occupancy
_atom_site_site_symmetry_order
_atom_site_calc_flag
_atom_site_refinement_flags_posn
_atom_site_refinement_flags_adp
_atom_site_refinement_flags_occupancy
_atom_site_disorder_assembly
_atom_site_disorder_group
Ce1 Ce 0.60417(2) 0.51511(2) 0.53618(2) 0.01827(5) Uani 1 1 d . . . . .
Ce2 Ce 0.88390(2) 0.51836(2) 0.53816(2) 0.01947(6) Uani 1 1 d . . . . .
O1 O 0.34866(13) 0.61449(12) 0.51309(13) 0.0336(6) Uani 1 1 d . . . . .
O2 O 0.47308(13) 0.59623(12) 0.53920(13) 0.0331(6) Uani 1 1 d . . . . .
O3 O 0.51030(15) 1.04636(14) 0.56055(16) 0.0436(7) Uani 1 1 d . . . . .
H3 H 0.483867 1.013812 0.565260 0.065 Uiso 1 1 calc R U . . .
O4 O 0.14447(16) 1.08199(14) 0.75921(16) 0.0477(7) Uani 1 1 d . . . . .
H4 H 0.182795 1.091252 0.732748 0.072 Uiso 1 1 calc R U . . .
O5 O 0.39244(14) 0.45639(13) 0.59563(13) 0.0333(6) Uani 1 1 d . . . . .
O6 O 0.51726(14) 0.45402(14) 0.61654(13) 0.0378(6) Uani 1 1 d . . . . .
O7 O 0.52700(19) 0.44427(19) 1.05632(16) 0.0618(9) Uani 1 1 d . . . . .
H7 H 0.505405 0.434758 1.021075 0.093 Uiso 1 1 calc R U . . .
O8 O 0.23700(19) 0.2449(2) 1.06412(16) 0.0657(9) Uani 1 1 d . . . . .
H8 H 0.275803 0.257710 1.077263 0.099 Uiso 1 1 calc R U . . .
O9 O 0.64423(13) 0.63374(12) 0.55146(13) 0.0332(6) Uani 1 1 d . . . . .
O10 O 0.77056(13) 0.61216(13) 0.57418(15) 0.0388(7) Uani 1 1 d . . . . .
O11 O 0.83963(16) 1.06303(15) 0.56025(16) 0.0506(7) Uani 1 1 d . . . . .
H11 H 0.813677 1.030469 0.569522 0.076 Uiso 1 1 calc R U . . .
O12 O 0.47704(17) 1.10929(15) 0.76853(17) 0.0536(8) Uani 1 1 d . . . . .
H12 H 0.517892 1.116846 0.745078 0.080 Uiso 1 1 calc R U . . .
O13 O 0.68592(13) 0.47629(14) 0.63350(13) 0.0331(6) Uani 1 1 d . . . . .
O14 O 0.81763(13) 0.45182(13) 0.63245(12) 0.0308(6) Uani 1 1 d . . . . .
O15 O 0.8527(2) 0.4504(2) 1.08190(17) 0.0707(10) Uani 1 1 d . . . . .
H15 H 0.837694 0.433753 1.046078 0.106 Uiso 1 1 calc R U . . .
O16 O 0.5795(2) 0.2321(2) 1.08791(17) 0.0715(10) Uani 1 1 d . . . . .
H16 H 0.619351 0.241795 1.102291 0.107 Uiso 1 1 calc R U . . .
O17 O 0.86264(14) 0.56832(14) 0.41240(13) 0.0357(6) Uani 1 1 d . . . . .
O18 O 0.99329(13) 0.53428(13) 0.40666(13) 0.0311(6) Uani 1 1 d . . . . .
O19 O 0.8053(2) 0.5527(2) -0.03860(19) 0.0775(11) Uani 1 1 d . . . . .
H19 H 0.827265 0.564474 -0.004625 0.116 Uiso 1 1 calc R U . . .
O20 O 1.09560(18) 0.75295(19) -0.06485(16) 0.0589(8) Uani 1 1 d . . . . .
H20 H 1.062140 0.730290 -0.074856 0.088 Uiso 1 1 calc R U . . .
O21 O 0.91904(14) 0.39974(13) 0.47241(14) 0.0352(6) Uani 1 1 d . . . . .
O22 O 1.05168(14) 0.37782(13) 0.44919(14) 0.0385(7) Uani 1 1 d . . . . .
O23 O 0.82415(16) -0.03614(15) 0.44924(16) 0.0517(8) Uani 1 1 d . . . . .
H23 H 0.852868 -0.005514 0.444774 0.078 Uiso 1 1 calc R U . . .
O24 O 1.18942(16) -0.08588(15) 0.23994(17) 0.0507(7) Uani 1 1 d . . . . .
H24 H 1.149159 -0.094654 0.263487 0.076 Uiso 1 1 calc R U . . .
O25 O 0.75565(14) 0.48608(18) 0.47346(15) 0.0290(6) Uani 1 1 d . . . . .
H25A H 0.754(3) 0.518(3) 0.440(3) 0.10(2) Uiso 1 1 d . . . . .
H25B H 0.766(2) 0.443(3) 0.463(2) 0.055(15) Uiso 1 1 d . . . . .
N1 N 0.34014(17) 0.94030(15) 0.64159(16) 0.0314(7) Uani 1 1 d . . . . .
N2 N 0.38793(17) 0.98676(16) 0.60964(17) 0.0343(7) Uani 1 1 d . . . . .
N3 N 0.28786(17) 1.05316(15) 0.68574(16) 0.0317(7) Uani 1 1 d . . . . .
N4 N 0.39618(18) 0.35015(18) 0.93593(16) 0.0387(8) Uani 1 1 d . . . . .
N5 N 0.43444(19) 0.38166(19) 0.98525(17) 0.0431(9) Uani 1 1 d . . . . .
N6 N 0.36157(19) 0.30577(18) 1.04484(17) 0.0398(8) Uani 1 1 d . . . . .
N7 N 0.66839(17) 0.96180(15) 0.65175(17) 0.0324(7) Uani 1 1 d . . . . .
N8 N 0.71750(18) 1.00554(16) 0.61784(17) 0.0353(7) Uani 1 1 d . . . . .
N9 N 0.62013(18) 1.07578(15) 0.69474(16) 0.0319(7) Uani 1 1 d . . . . .
N10 N 0.72546(18) 0.35156(18) 0.96295(17) 0.0389(8) Uani 1 1 d . . . . .
N11 N 0.7584(2) 0.38790(19) 1.01263(17) 0.0443(9) Uani 1 1 d . . . . .
N12 N 0.69547(18) 0.30401(18) 1.07155(16) 0.0372(8) Uani 1 1 d . . . . .
N13 N 0.94467(19) 0.64633(18) 0.07222(17) 0.0403(8) Uani 1 1 d . . . . .
N14 N 0.9078(2) 0.60979(19) 0.02548(18) 0.0464(9) Uani 1 1 d . . . . .
N15 N 0.97456(19) 0.68757(18) -0.03928(17) 0.0389(8) Uani 1 1 d . . . . .
N16 N 0.99682(18) 0.06087(16) 0.35326(17) 0.0363(8) Uani 1 1 d . . . . .
N17 N 0.94884(18) 0.01781(17) 0.39032(17) 0.0378(8) Uani 1 1 d . . . . .
N18 N 1.04055(18) -0.05366(16) 0.30993(17) 0.0347(7) Uani 1 1 d . . . . .
C1 C 0.4042(2) 0.63773(18) 0.53739(18) 0.0253(8) Uani 1 1 d . . . . .
C2 C 0.38759(18) 0.71716(17) 0.56492(18) 0.0229(7) Uani 1 1 d . . . . .
C3 C 0.4437(2) 0.74298(19) 0.5990(2) 0.0328(9) Uani 1 1 d . . . . .
H3A H 0.492642 0.710919 0.604448 0.039 Uiso 1 1 calc R U . . .
C4 C 0.4276(2) 0.81628(19) 0.6252(2) 0.0347(9) Uani 1 1 d . . . . .
H4A H 0.465331 0.833084 0.648879 0.042 Uiso 1 1 calc R U . . .
C5 C 0.3559(2) 0.86378(18) 0.61609(19) 0.0264(8) Uani 1 1 d . . . . .
C6 C 0.2993(2) 0.83979(19) 0.5807(2) 0.0354(9) Uani 1 1 d . . . . .
H6 H 0.251335 0.872705 0.573485 0.042 Uiso 1 1 calc R U . . .
C7 C 0.3153(2) 0.76622(18) 0.5562(2) 0.0330(9) Uani 1 1 d . . . . .
H7A H 0.277124 0.749275 0.533459 0.040 Uiso 1 1 calc R U . . .
C8 C 0.3537(2) 1.05383(19) 0.63766(19) 0.0291(8) Uani 1 1 d . . . . .
C9 C 0.3874(2) 1.12050(19) 0.62063(19) 0.0295(8) Uani 1 1 d . . . . .
C10 C 0.3443(2) 1.1925(2) 0.6424(2) 0.0384(9) Uani 1 1 d . . . . .
H10 H 0.292302 1.198241 0.664688 0.046 Uiso 1 1 calc R U . . .
C11 C 0.3775(3) 1.2552(2) 0.6314(2) 0.0464(11) Uani 1 1 d . . . . .
H11A H 0.348093 1.302867 0.645624 0.056 Uiso 1 1 calc R U . . .
C12 C 0.4549(3) 1.2458(2) 0.5990(2) 0.0446(11) Uani 1 1 d . . . . .
H12A H 0.478026 1.287614 0.592627 0.054 Uiso 1 1 calc R U . . .
C13 C 0.4986(2) 1.1762(2) 0.5761(2) 0.0368(9) Uani 1 1 d . . . . .
H13 H 0.550678 1.171082 0.554147 0.044 Uiso 1 1 calc R U . . .
C14 C 0.4645(2) 1.1134(2) 0.5859(2) 0.0320(9) Uani 1 1 d . . . . .
C15 C 0.2806(2) 0.98162(19) 0.68774(19) 0.0301(8) Uani 1 1 d . . . . .
C16 C 0.2199(2) 0.9541(2) 0.7366(2) 0.0346(9) Uani 1 1 d . . . . .
C17 C 0.2258(3) 0.8776(2) 0.7549(2) 0.0530(11) Uani 1 1 d . . . . .
H17 H 0.269701 0.841956 0.734990 0.064 Uiso 1 1 calc R U . . .
C18 C 0.1676(3) 0.8540(3) 0.8019(3) 0.0634(13) Uani 1 1 d . . . . .
H18 H 0.172342 0.802933 0.813458 0.076 Uiso 1 1 calc R U . . .
C19 C 0.1022(3) 0.9066(3) 0.8318(3) 0.0615(13) Uani 1 1 d . . . . .
H19A H 0.062393 0.890755 0.862774 0.074 Uiso 1 1 calc R U . . .
C20 C 0.0959(2) 0.9817(3) 0.8162(2) 0.0519(11) Uani 1 1 d . . . . .
H20A H 0.051835 1.016740 0.836861 0.062 Uiso 1 1 calc R U . . .
C21 C 0.1547(2) 1.0063(2) 0.7697(2) 0.0391(10) Uani 1 1 d . . . . .
C22 C 0.4479(2) 0.44521(18) 0.63716(19) 0.0269(8) Uani 1 1 d . . . . .
C23 C 0.43213(19) 0.41844(18) 0.71442(18) 0.0247(8) Uani 1 1 d . . . . .
C24 C 0.4955(2) 0.3818(2) 0.7514(2) 0.0355(9) Uani 1 1 d . . . . .
H24A H 0.547037 0.373443 0.727608 0.043 Uiso 1 1 calc R U . . .
C25 C 0.4825(2) 0.3576(2) 0.8237(2) 0.0413(10) Uani 1 1 d . . . . .
H25 H 0.524969 0.331578 0.847894 0.050 Uiso 1 1 calc R U . . .
C26 C 0.4064(2) 0.3721(2) 0.85987(19) 0.0321(9) Uani 1 1 d . . . . .
C27 C 0.3427(2) 0.4091(2) 0.8244(2) 0.0358(9) Uani 1 1 d . . . . .
H27 H 0.291593 0.418823 0.849067 0.043 Uiso 1 1 calc R U . . .
C28 C 0.3555(2) 0.4316(2) 0.75138(19) 0.0310(8) Uani 1 1 d . . . . .
H28 H 0.312513 0.455865 0.726807 0.037 Uiso 1 1 calc R U . . .
C29 C 0.4110(2) 0.3535(2) 1.0494(2) 0.0361(9) Uani 1 1 d . . . . .
C30 C 0.4385(2) 0.3706(2) 1.1192(2) 0.0416(10) Uani 1 1 d . . . . .
C31 C 0.4114(3) 0.3409(3) 1.1853(2) 0.0499(11) Uani 1 1 d . . . . .
H31 H 0.372045 0.313240 1.186263 0.060 Uiso 1 1 calc R U . . .
C32 C 0.4416(3) 0.3515(3) 1.2503(2) 0.0593(13) Uani 1 1 d . . . . .
H32 H 0.422898 0.330926 1.294523 0.071 Uiso 1 1 calc R U . . .
C33 C 0.4996(3) 0.3927(3) 1.2490(2) 0.0539(12) Uani 1 1 d . . . . .
H33 H 0.520257 0.399655 1.292549 0.065 Uiso 1 1 calc R U . . .
C34 C 0.5273(3) 0.4236(2) 1.1840(2) 0.0493(11) Uani 1 1 d . . . . .
H34 H 0.566184 0.451746 1.183645 0.059 Uiso 1 1 calc R U . . .
C35 C 0.4968(2) 0.4125(2) 1.1189(2) 0.0419(10) Uani 1 1 d . . . . .
C36 C 0.3538(2) 0.3037(2) 0.9735(2) 0.0345(9) Uani 1 1 d . . . . .
C37 C 0.3075(2) 0.2560(2) 0.9429(2) 0.0348(9) Uani 1 1 d . . . . .
C38 C 0.3199(2) 0.2329(2) 0.8700(2) 0.0417(10) Uani 1 1 d . . . . .
H38 H 0.359497 0.247722 0.837852 0.050 Uiso 1 1 calc R U . . .
C39 C 0.2737(3) 0.1876(2) 0.8445(2) 0.0500(11) Uani 1 1 d . . . . .
H39 H 0.282594 0.172003 0.795641 0.060 Uiso 1 1 calc R U . . .
C40 C 0.2143(3) 0.1659(3) 0.8921(3) 0.0558(12) Uani 1 1 d . . . . .
H40 H 0.182307 0.136926 0.874579 0.067 Uiso 1 1 calc R U . . .
C41 C 0.2025(3) 0.1867(3) 0.9644(3) 0.0559(12) Uani 1 1 d . . . . .
H41 H 0.162838 0.171539 0.996241 0.067 Uiso 1 1 calc R U . . .
C42 C 0.2495(2) 0.2306(2) 0.9906(2) 0.0452(10) Uani 1 1 d . . . . .
C43 C 0.7038(2) 0.65505(18) 0.57009(18) 0.0254(8) Uani 1 1 d . . . . .
C44 C 0.69449(18) 0.73628(18) 0.59067(19) 0.0251(8) Uani 1 1 d . . . . .
C45 C 0.7455(2) 0.7556(2) 0.6365(2) 0.0406(10) Uani 1 1 d . . . . .
H45 H 0.785477 0.718284 0.653915 0.049 Uiso 1 1 calc R U . . .
C46 C 0.7370(2) 0.8303(2) 0.6564(2) 0.0432(11) Uani 1 1 d . . . . .
H46 H 0.770585 0.843223 0.687812 0.052 Uiso 1 1 calc R U . . .
C47 C 0.6790(2) 0.88468(18) 0.6294(2) 0.0286(8) Uani 1 1 d . . . . .
C48 C 0.6298(2) 0.86689(19) 0.5818(2) 0.0352(9) Uani 1 1 d . . . . .
H48 H 0.592090 0.904707 0.562091 0.042 Uiso 1 1 calc R U . . .
C49 C 0.6372(2) 0.79188(18) 0.5636(2) 0.0311(9) Uani 1 1 d . . . . .
H49 H 0.602891 0.779191 0.532818 0.037 Uiso 1 1 calc R U . . .
C50 C 0.6858(2) 1.07387(19) 0.6451(2) 0.0301(8) Uani 1 1 d . . . . .
C51 C 0.7208(2) 1.13894(19) 0.6259(2) 0.0325(9) Uani 1 1 d . . . . .
C52 C 0.6806(2) 1.2109(2) 0.6493(2) 0.0419(10) Uani 1 1 d . . . . .
H52 H 0.630026 1.217538 0.674847 0.050 Uiso 1 1 calc R U . . .
C53 C 0.7148(3) 1.2723(2) 0.6352(2) 0.0517(12) Uani 1 1 d . . . . .
H53 H 0.686856 1.320216 0.650051 0.062 Uiso 1 1 calc R U . . .
C54 C 0.7910(3) 1.2626(2) 0.5988(2) 0.0535(12) Uani 1 1 d . . . . .
H54 H 0.814719 1.303894 0.590516 0.064 Uiso 1 1 calc R U . . .
C55 C 0.8317(3) 1.1920(2) 0.5747(2) 0.0458(11) Uani 1 1 d . . . . .
H55 H 0.882909 1.185601 0.550492 0.055 Uiso 1 1 calc R U . . .
C56 C 0.7965(2) 1.1305(2) 0.5866(2) 0.0350(9) Uani 1 1 d . . . . .
C57 C 0.6102(2) 1.00477(19) 0.6979(2) 0.0322(9) Uani 1 1 d . . . . .
C58 C 0.5469(2) 0.9803(2) 0.7450(2) 0.0375(9) Uani 1 1 d . . . . .
C59 C 0.5478(3) 0.9037(2) 0.7606(2) 0.0567(12) Uani 1 1 d . . . . .
H59 H 0.590736 0.866820 0.741082 0.068 Uiso 1 1 calc R U . . .
C60 C 0.4864(3) 0.8826(3) 0.8038(3) 0.0693(14) Uani 1 1 d . . . . .
H60 H 0.488146 0.831568 0.813531 0.083 Uiso 1 1 calc R U . . .
C61 C 0.4223(3) 0.9360(3) 0.8331(3) 0.0661(14) Uani 1 1 d . . . . .
H61 H 0.379857 0.921243 0.861091 0.079 Uiso 1 1 calc R U . . .
C62 C 0.4213(3) 1.0114(3) 0.8208(2) 0.0601(13) Uani 1 1 d . . . . .
H62 H 0.378833 1.047646 0.842144 0.072 Uiso 1 1 calc R U . . .
C63 C 0.4824(2) 1.0337(2) 0.7771(2) 0.0418(10) Uani 1 1 d . . . . .
C64 C 0.7484(2) 0.45309(18) 0.66399(19) 0.0241(8) Uani 1 1 d . . . . .
C65 C 0.74157(19) 0.42458(19) 0.74160(18) 0.0242(8) Uani 1 1 d . . . . .
C66 C 0.8062(2) 0.3782(2) 0.7705(2) 0.0344(9) Uani 1 1 d . . . . .
H66 H 0.853999 0.363535 0.740479 0.041 Uiso 1 1 calc R U . . .
C67 C 0.8008(2) 0.3535(2) 0.8427(2) 0.0392(10) Uani 1 1 d . . . . .
H67 H 0.844146 0.321788 0.861431 0.047 Uiso 1 1 calc R U . . .
C68 C 0.7294(2) 0.3765(2) 0.8872(2) 0.0325(9) Uani 1 1 d . . . . .
C69 C 0.6647(2) 0.4208(2) 0.8599(2) 0.0379(9) Uani 1 1 d . . . . .
H69 H 0.616981 0.435010 0.890055 0.045 Uiso 1 1 calc R U . . .
C70 C 0.6704(2) 0.4447(2) 0.78646(19) 0.0328(9) Uani 1 1 d . . . . .
H70 H 0.626103 0.474347 0.767363 0.039 Uiso 1 1 calc R U . . .
C71 C 0.7384(2) 0.3572(2) 1.0768(2) 0.0376(9) Uani 1 1 d . . . . .
C72 C 0.7647(2) 0.3769(2) 1.1463(2) 0.0395(10) Uani 1 1 d . . . . .
C73 C 0.7363(3) 0.3507(2) 1.2134(2) 0.0479(11) Uani 1 1 d . . . . .
H73 H 0.697111 0.322722 1.215334 0.057 Uiso 1 1 calc R U . . .
C74 C 0.7647(3) 0.3652(3) 1.2782(2) 0.0618(13) Uani 1 1 d . . . . .
H74 H 0.744822 0.347339 1.323254 0.074 Uiso 1 1 calc R U . . .
C75 C 0.8229(3) 0.4065(3) 1.2750(3) 0.0611(13) Uani 1 1 d . . . . .
H75 H 0.843163 0.415552 1.318165 0.073 Uiso 1 1 calc R U . . .
C76 C 0.8509(3) 0.4341(2) 1.2101(3) 0.0536(12) Uani 1 1 d . . . . .
H76 H 0.889717 0.462348 1.208922 0.064 Uiso 1 1 calc R U . . .
C77 C 0.8220(3) 0.4204(2) 1.1448(2) 0.0448(10) Uani 1 1 d . . . . .
C78 C 0.6886(2) 0.3012(2) 0.9995(2) 0.0352(9) Uani 1 1 d . . . . .
C79 C 0.6474(2) 0.2497(2) 0.9677(2) 0.0347(9) Uani 1 1 d . . . . .
C80 C 0.6615(2) 0.2279(2) 0.8941(2) 0.0449(10) Uani 1 1 d . . . . .
H80 H 0.699885 0.245630 0.862812 0.054 Uiso 1 1 calc R U . . .
C81 C 0.6200(3) 0.1806(3) 0.8666(3) 0.0561(12) Uani 1 1 d . . . . .
H81 H 0.630426 0.166338 0.817317 0.067 Uiso 1 1 calc R U . . .
C82 C 0.5630(3) 0.1546(3) 0.9125(3) 0.0684(15) Uani 1 1 d . . . . .
H82 H 0.533412 0.124175 0.893540 0.082 Uiso 1 1 calc R U . . .
C83 C 0.5492(3) 0.1728(3) 0.9855(3) 0.0696(15) Uani 1 1 d . . . . .
H83 H 0.510913 0.154230 1.016084 0.083 Uiso 1 1 calc R U . . .
C84 C 0.5926(3) 0.2195(2) 1.0144(2) 0.0477(11) Uani 1 1 d . . . . .
C85 C 0.9306(2) 0.55993(18) 0.3758(2) 0.0278(8) Uani 1 1 d . . . . .
C86 C 0.9348(2) 0.58206(18) 0.29648(19) 0.0259(8) Uani 1 1 d . . . . .
C87 C 1.0063(2) 0.5670(2) 0.2514(2) 0.0328(9) Uani 1 1 d . . . . .
H87 H 1.052605 0.542054 0.270880 0.039 Uiso 1 1 calc R U . . .
C88 C 1.0096(2) 0.5886(2) 0.1778(2) 0.0392(10) Uani 1 1 d . . . . .
H88 H 1.057924 0.578793 0.148050 0.047 Uiso 1 1 calc R U . . .
C89 C 0.9415(2) 0.6244(2) 0.1487(2) 0.0336(9) Uani 1 1 d . . . . .
C90 C 0.8694(2) 0.6400(2) 0.1924(2) 0.0409(10) Uani 1 1 d . . . . .
H90 H 0.823453 0.664978 0.172550 0.049 Uiso 1 1 calc R U . . .
C91 C 0.8662(2) 0.6183(2) 0.2659(2) 0.0362(9) Uani 1 1 d . . . . .
H91 H 0.817648 0.628023 0.295248 0.043 Uiso 1 1 calc R U . . .
C92 C 0.9281(2) 0.6366(2) -0.0401(2) 0.0433(10) Uani 1 1 d . . . . .
C93 C 0.8982(2) 0.6170(2) -0.1076(2) 0.0435(10) Uani 1 1 d . . . . .
C94 C 0.9254(3) 0.6422(2) -0.1762(2) 0.0538(12) Uani 1 1 d . . . . .
H94 H 0.966761 0.667679 -0.179716 0.065 Uiso 1 1 calc R U . . .
C95 C 0.8926(3) 0.6305(3) -0.2401(3) 0.0624(13) Uani 1 1 d . . . . .
H95 H 0.912585 0.646463 -0.286001 0.075 Uiso 1 1 calc R U . . .
C96 C 0.8304(3) 0.5952(3) -0.2335(3) 0.0646(14) Uani 1 1 d . . . . .
H96 H 0.806755 0.588750 -0.275562 0.078 Uiso 1 1 calc R U . . .
C97 C 0.8016(3) 0.5688(2) -0.1668(3) 0.0606(14) Uani 1 1 d . . . . .
H97 H 0.759556 0.544185 -0.164072 0.073 Uiso 1 1 calc R U . . .
C98 C 0.8357(3) 0.5791(2) -0.1028(3) 0.0541(13) Uani 1 1 d . . . . .
C99 C 0.9832(2) 0.6934(2) 0.0314(2) 0.0343(9) Uani 1 1 d . . . . .
C100 C 1.0262(2) 0.7469(2) 0.0579(2) 0.0320(9) Uani 1 1 d . . . . .
C101 C 1.0107(2) 0.7759(2) 0.1296(2) 0.0400(10) Uani 1 1 d . . . . .
H101 H 0.972158 0.760934 0.162878 0.048 Uiso 1 1 calc R U . . .
C102 C 1.0523(3) 0.8265(2) 0.1509(2) 0.0498(11) Uani 1 1 d . . . . .
H102 H 1.041928 0.845916 0.198465 0.060 Uiso 1 1 calc R U . . .
C103 C 1.1100(3) 0.8484(3) 0.1007(3) 0.0603(13) Uani 1 1 d . . . . .
H103 H 1.139486 0.880976 0.115920 0.072 Uiso 1 1 calc R U . . .
C104 C 1.1242(3) 0.8232(3) 0.0302(3) 0.0546(12) Uani 1 1 d . . . . .
H104 H 1.162463 0.839135 -0.002777 0.065 Uiso 1 1 calc R U . . .
C105 C 1.0809(2) 0.7734(2) 0.0074(2) 0.0412(10) Uani 1 1 d . . . . .
C106 C 0.9858(2) 0.35811(18) 0.45093(19) 0.0275(8) Uani 1 1 d . . . . .
C107 C 0.9873(2) 0.28037(18) 0.42503(19) 0.0260(8) Uani 1 1 d . . . . .
C108 C 1.0565(2) 0.2262(2) 0.4217(2) 0.0373(10) Uani 1 1 d . . . . .
H108 H 1.102456 0.238734 0.434478 0.045 Uiso 1 1 calc R U . . .
C109 C 1.0598(2) 0.1537(2) 0.3998(2) 0.0401(10) Uani 1 1 d . . . . .
H109 H 1.106701 0.116912 0.399876 0.048 Uiso 1 1 calc R U . . .
C110 C 0.9925(2) 0.13640(19) 0.3779(2) 0.0309(8) Uani 1 1 d . . . . .
C111 C 0.9224(2) 0.1892(2) 0.3801(2) 0.0395(10) Uani 1 1 d . . . . .
H111 H 0.877385 0.176728 0.365087 0.047 Uiso 1 1 calc R U . . .
C112 C 0.9189(2) 0.26106(19) 0.4049(2) 0.0360(9) Uani 1 1 d . . . . .
H112 H 0.870958 0.296653 0.408182 0.043 Uiso 1 1 calc R U . . .
C113 C 0.9775(2) -0.0505(2) 0.3627(2) 0.0339(9) Uani 1 1 d . . . . .
C114 C 0.9417(2) -0.11466(19) 0.3843(2) 0.0332(9) Uani 1 1 d . . . . .
C115 C 0.9802(3) -0.1876(2) 0.3614(2) 0.0449(10) Uani 1 1 d . . . . .
H115 H 1.030676 -0.195476 0.335521 0.054 Uiso 1 1 calc R U . . .
C116 C 0.9443(3) -0.2480(2) 0.3767(3) 0.0572(13) Uani 1 1 d . . . . .
H116 H 0.971187 -0.296422 0.362349 0.069 Uiso 1 1 calc R U . . .
C117 C 0.8684(3) -0.2364(2) 0.4135(3) 0.0559(13) Uani 1 1 d . . . . .
H117 H 0.843468 -0.276743 0.422566 0.067 Uiso 1 1 calc R U . . .
C118 C 0.8299(3) -0.1651(2) 0.4366(2) 0.0459(11) Uani 1 1 d . . . . .
H118 H 0.778788 -0.157535 0.461308 0.055 Uiso 1 1 calc R U . . .
C119 C 0.8662(2) -0.1044(2) 0.4235(2) 0.0373(9) Uani 1 1 d . . . . .
C120 C 1.0508(2) 0.0173(2) 0.3044(2) 0.0343(9) Uani 1 1 d . . . . .
C121 C 1.1098(2) 0.0425(2) 0.2517(2) 0.0361(9) Uani 1 1 d . . . . .
C122 C 1.1005(3) 0.1170(2) 0.2264(2) 0.0477(11) Uani 1 1 d . . . . .
H122 H 1.054911 0.152471 0.243077 0.057 Uiso 1 1 calc R U . . .
C123 C 1.1577(3) 0.1389(3) 0.1769(2) 0.0609(13) Uani 1 1 d . . . . .
H123 H 1.150820 0.188708 0.160030 0.073 Uiso 1 1 calc R U . . .
C124 C 1.2257(3) 0.0859(3) 0.1526(3) 0.0672(14) Uani 1 1 d . . . . .
H124 H 1.265590 0.100830 0.120994 0.081 Uiso 1 1 calc R U . . .
C125 C 1.2348(3) 0.0119(3) 0.1745(2) 0.0572(12) Uani 1 1 d . . . . .
H125 H 1.280182 -0.023207 0.156545 0.069 Uiso 1 1 calc R U . . .
C126 C 1.1775(2) -0.0112(2) 0.2228(2) 0.0408(10) Uani 1 1 d . . . . .

loop_
_atom_site_aniso_label
_atom_site_aniso_U_11
_atom_site_aniso_U_22
_atom_site_aniso_U_33
_atom_site_aniso_U_23
_atom_site_aniso_U_13
_atom_site_aniso_U_12
Ce1 0.01693(10) 0.01736(9) 0.02179(11) -0.00106(8) -0.00264(8) -0.00607(8)
Ce2 0.01656(10) 0.01672(9) 0.02508(12) -0.00232(8) -0.00002(8) -0.00436(8)
O1 0.0327(14) 0.0194(12) 0.0515(17) -0.0066(11) -0.0090(12) -0.0088(11)
O2 0.0254(13) 0.0213(12) 0.0466(17) -0.0027(11) 0.0036(11) 0.0046(11)
O3 0.0390(16) 0.0328(15) 0.0590(19) -0.0092(14) 0.0029(14) -0.0109(13)
O4 0.0512(19) 0.0322(15) 0.053(2) -0.0049(13) 0.0077(14) -0.0016(14)
O5 0.0384(15) 0.0376(15) 0.0248(14) 0.0037(11) -0.0061(12) -0.0096(12)
O6 0.0371(15) 0.0401(15) 0.0390(16) 0.0079(12) 0.0058(12) -0.0204(13)
O7 0.077(2) 0.070(2) 0.050(2) 0.0079(18) -0.0163(17) -0.0386(19)
O8 0.080(2) 0.078(2) 0.048(2) -0.0116(17) 0.0144(17) -0.047(2)
O9 0.0326(14) 0.0199(12) 0.0517(17) -0.0054(11) -0.0110(12) -0.0117(11)
O10 0.0229(13) 0.0224(13) 0.0683(19) -0.0136(12) -0.0033(13) 0.0025(11)
O11 0.0506(18) 0.0404(17) 0.062(2) -0.0152(15) 0.0054(15) -0.0157(14)
O12 0.054(2) 0.0429(17) 0.056(2) -0.0037(15) 0.0040(15) 0.0008(15)
O13 0.0288(14) 0.0449(15) 0.0289(15) 0.0090(12) -0.0121(12) -0.0121(12)
O14 0.0282(14) 0.0356(14) 0.0275(14) 0.0048(11) 0.0021(11) -0.0081(11)
O15 0.096(3) 0.077(2) 0.057(2) 0.0150(19) -0.023(2) -0.052(2)
O16 0.092(3) 0.079(2) 0.053(2) -0.0067(18) 0.0170(18) -0.051(2)
O17 0.0311(15) 0.0440(16) 0.0326(15) 0.0054(12) -0.0024(12) -0.0107(12)
O18 0.0302(14) 0.0297(13) 0.0337(15) 0.0048(11) -0.0131(12) -0.0030(11)
O19 0.103(3) 0.085(3) 0.070(2) 0.021(2) -0.041(2) -0.062(2)
O20 0.071(2) 0.071(2) 0.0425(19) -0.0050(16) 0.0053(16) -0.0360(18)
O21 0.0365(15) 0.0219(12) 0.0461(17) -0.0120(11) 0.0046(12) -0.0070(11)
O22 0.0380(15) 0.0236(13) 0.0600(19) -0.0039(12) -0.0133(13) -0.0154(12)
O23 0.0534(19) 0.0397(17) 0.063(2) -0.0153(15) 0.0080(15) -0.0181(15)
O24 0.0537(19) 0.0422(17) 0.052(2) -0.0014(14) 0.0006(15) -0.0049(15)
O25 0.0243(14) 0.0310(15) 0.0324(17) -0.0057(14) 0.0019(11) -0.0091(12)
N1 0.0337(17) 0.0206(15) 0.0402(19) -0.0078(13) 0.0028(14) -0.0092(14)
N2 0.0356(18) 0.0258(16) 0.042(2) -0.0071(14) 0.0025(15) -0.0109(14)
N3 0.0381(18) 0.0216(15) 0.0365(19) -0.0042(13) -0.0025(15) -0.0089(14)
N4 0.045(2) 0.049(2) 0.0264(18) 0.0090(15) -0.0069(15) -0.0208(17)
N5 0.054(2) 0.052(2) 0.031(2) 0.0078(16) -0.0133(17) -0.0255(18)
N6 0.050(2) 0.045(2) 0.0282(19) 0.0040(15) -0.0032(16) -0.0205(17)
N7 0.0378(18) 0.0194(15) 0.0405(19) -0.0065(13) 0.0018(15) -0.0096(14)
N8 0.0392(18) 0.0236(16) 0.045(2) -0.0094(14) 0.0021(15) -0.0134(14)
N9 0.0431(19) 0.0208(15) 0.0339(19) -0.0072(13) -0.0041(15) -0.0102(14)
N10 0.047(2) 0.046(2) 0.0292(19) 0.0120(15) -0.0103(16) -0.0205(17)
N11 0.057(2) 0.051(2) 0.032(2) 0.0086(16) -0.0122(17) -0.0251(19)
N12 0.045(2) 0.0412(19) 0.0265(19) 0.0061(14) -0.0037(15) -0.0136(16)
N13 0.049(2) 0.046(2) 0.033(2) 0.0081(16) -0.0142(16) -0.0221(17)
N14 0.064(2) 0.049(2) 0.038(2) 0.0087(17) -0.0196(18) -0.0311(19)
N15 0.047(2) 0.0431(19) 0.032(2) 0.0020(15) -0.0077(16) -0.0186(17)
N16 0.046(2) 0.0240(16) 0.041(2) -0.0093(14) 0.0018(16) -0.0138(15)
N17 0.048(2) 0.0292(17) 0.040(2) -0.0080(15) 0.0042(16) -0.0187(16)
N18 0.044(2) 0.0244(16) 0.038(2) -0.0059(14) -0.0046(16) -0.0109(15)
C1 0.029(2) 0.0189(17) 0.027(2) 0.0005(14) 0.0054(16) -0.0084(16)
C2 0.0225(18) 0.0196(16) 0.027(2) -0.0016(14) -0.0025(15) -0.0060(14)
C3 0.0250(19) 0.0269(19) 0.047(2) -0.0026(17) -0.0072(17) -0.0044(16)
C4 0.031(2) 0.0276(19) 0.049(3) -0.0083(18) -0.0101(18) -0.0087(17)
C5 0.030(2) 0.0175(16) 0.032(2) -0.0055(15) 0.0023(16) -0.0090(15)
C6 0.030(2) 0.0225(18) 0.051(3) -0.0104(17) -0.0110(18) 0.0050(16)
C7 0.0265(19) 0.0220(18) 0.052(3) -0.0110(17) -0.0124(18) -0.0036(16)
C8 0.035(2) 0.0249(18) 0.028(2) -0.0044(15) -0.0052(17) -0.0076(16)
C9 0.034(2) 0.0255(18) 0.032(2) -0.0038(16) -0.0074(17) -0.0092(16)
C10 0.044(2) 0.027(2) 0.045(3) -0.0070(18) 0.0005(19) -0.0091(18)
C11 0.062(3) 0.023(2) 0.056(3) -0.0093(19) -0.006(2) -0.013(2)
C12 0.058(3) 0.029(2) 0.054(3) -0.0034(19) -0.010(2) -0.021(2)
C13 0.039(2) 0.036(2) 0.040(2) 0.0002(18) -0.0086(19) -0.0143(19)
C14 0.039(2) 0.0281(19) 0.032(2) -0.0050(16) -0.0091(18) -0.0104(17)
C15 0.035(2) 0.0255(18) 0.030(2) -0.0043(16) -0.0028(17) -0.0066(16)
C16 0.041(2) 0.030(2) 0.033(2) -0.0051(17) 0.0015(18) -0.0110(18)
C17 0.057(3) 0.033(2) 0.062(3) -0.002(2) 0.022(2) -0.010(2)
C18 0.075(3) 0.038(2) 0.071(4) 0.003(2) 0.024(3) -0.017(3)
C19 0.056(3) 0.064(3) 0.064(3) 0.006(3) 0.015(2) -0.022(3)
C20 0.040(3) 0.053(3) 0.055(3) 0.000(2) 0.007(2) -0.001(2)
C21 0.042(2) 0.041(2) 0.034(2) -0.0045(18) -0.0037(19) -0.009(2)
C22 0.037(2) 0.0212(17) 0.023(2) -0.0006(14) 0.0011(17) -0.0103(16)
C23 0.0252(19) 0.0281(18) 0.024(2) 0.0016(15) -0.0016(15) -0.0139(15)
C24 0.0208(19) 0.051(2) 0.034(2) 0.0083(18) 0.0024(16) -0.0100(18)
C25 0.034(2) 0.054(3) 0.035(2) 0.009(2) -0.0084(19) -0.008(2)
C26 0.040(2) 0.036(2) 0.022(2) 0.0052(16) -0.0007(17) -0.0150(18)
C27 0.030(2) 0.046(2) 0.031(2) 0.0071(18) 0.0022(17) -0.0115(18)
C28 0.027(2) 0.037(2) 0.030(2) 0.0061(17) -0.0070(16) -0.0089(17)
C29 0.047(2) 0.036(2) 0.030(2) 0.0030(17) -0.0098(19) -0.0166(19)
C30 0.045(2) 0.042(2) 0.039(3) 0.0023(19) -0.012(2) -0.009(2)
C31 0.053(3) 0.063(3) 0.035(3) 0.001(2) -0.006(2) -0.016(2)
C32 0.066(3) 0.077(3) 0.037(3) 0.002(2) -0.011(2) -0.018(3)
C33 0.064(3) 0.057(3) 0.040(3) -0.006(2) -0.016(2) -0.008(3)
C34 0.050(3) 0.043(2) 0.057(3) -0.008(2) -0.016(2) -0.007(2)
C35 0.045(2) 0.042(2) 0.038(3) 0.001(2) -0.008(2) -0.007(2)
C36 0.040(2) 0.039(2) 0.026(2) 0.0042(17) -0.0023(18) -0.0124(19)
C37 0.039(2) 0.038(2) 0.029(2) -0.0029(17) -0.0027(18) -0.0128(19)
C38 0.049(3) 0.044(2) 0.033(2) 0.0029(19) -0.0041(19) -0.012(2)
C39 0.063(3) 0.048(3) 0.040(3) -0.008(2) -0.006(2) -0.013(2)
C40 0.059(3) 0.056(3) 0.060(3) -0.013(2) -0.016(3) -0.021(2)
C41 0.058(3) 0.065(3) 0.054(3) -0.003(2) 0.000(2) -0.034(3)
C42 0.054(3) 0.051(3) 0.034(3) -0.005(2) 0.004(2) -0.024(2)
C43 0.0272(19) 0.0207(17) 0.029(2) -0.0034(15) -0.0004(16) -0.0074(15)
C44 0.0202(18) 0.0186(16) 0.037(2) -0.0065(15) -0.0009(15) -0.0060(14)
C45 0.033(2) 0.027(2) 0.063(3) -0.0090(19) -0.020(2) -0.0003(17)
C46 0.038(2) 0.031(2) 0.065(3) -0.012(2) -0.020(2) -0.0084(19)
C47 0.030(2) 0.0173(17) 0.040(2) -0.0064(15) 0.0004(17) -0.0087(15)
C48 0.037(2) 0.0221(18) 0.048(3) -0.0036(17) -0.0150(19) -0.0020(17)
C49 0.032(2) 0.0223(18) 0.042(2) -0.0061(16) -0.0119(18) -0.0074(16)
C50 0.035(2) 0.0242(18) 0.033(2) -0.0060(16) -0.0057(17) -0.0092(17)
C51 0.044(2) 0.0261(19) 0.031(2) -0.0041(16) -0.0079(18) -0.0127(17)
C52 0.055(3) 0.028(2) 0.047(3) -0.0036(18) -0.009(2) -0.015(2)
C53 0.069(3) 0.026(2) 0.064(3) -0.009(2) -0.009(3) -0.015(2)
C54 0.074(3) 0.034(2) 0.063(3) 0.003(2) -0.017(3) -0.030(2)
C55 0.051(3) 0.048(3) 0.049(3) 0.005(2) -0.016(2) -0.027(2)
C56 0.043(2) 0.032(2) 0.034(2) -0.0036(17) -0.0108(19) -0.0125(19)
C57 0.041(2) 0.0227(18) 0.033(2) -0.0060(16) -0.0044(18) -0.0081(17)
C58 0.044(2) 0.036(2) 0.034(2) -0.0050(18) -0.0014(19) -0.0135(19)
C59 0.073(3) 0.038(2) 0.058(3) -0.005(2) 0.023(2) -0.022(2)
C60 0.089(4) 0.051(3) 0.069(4) -0.004(3) 0.022(3) -0.033(3)
C61 0.055(3) 0.075(4) 0.070(4) 0.009(3) 0.014(3) -0.029(3)
C62 0.048(3) 0.070(3) 0.055(3) 0.000(3) 0.007(2) -0.003(3)
C63 0.047(3) 0.042(2) 0.036(2) -0.0020(19) -0.004(2) -0.010(2)
C64 0.0255(19) 0.0206(17) 0.028(2) -0.0006(15) -0.0021(16) -0.0100(15)
C65 0.0237(18) 0.0307(19) 0.0218(19) 0.0028(15) -0.0054(15) -0.0130(16)
C66 0.025(2) 0.044(2) 0.033(2) 0.0087(18) -0.0022(17) -0.0071(17)
C67 0.030(2) 0.051(3) 0.036(2) 0.0147(19) -0.0114(18) -0.0067(19)
C68 0.037(2) 0.039(2) 0.026(2) 0.0099(17) -0.0072(17) -0.0157(18)
C69 0.032(2) 0.049(2) 0.032(2) 0.0057(19) 0.0013(17) -0.0096(19)
C70 0.0235(19) 0.045(2) 0.031(2) 0.0074(18) -0.0064(16) -0.0084(17)
C71 0.047(2) 0.036(2) 0.033(2) 0.0080(18) -0.0084(19) -0.0146(19)
C72 0.049(3) 0.036(2) 0.034(2) 0.0010(18) -0.009(2) -0.008(2)
C73 0.057(3) 0.050(3) 0.037(3) 0.003(2) -0.009(2) -0.011(2)
C74 0.076(3) 0.070(3) 0.036(3) -0.003(2) -0.011(3) -0.006(3)
C75 0.074(3) 0.062(3) 0.046(3) -0.009(2) -0.024(3) -0.004(3)
C76 0.068(3) 0.046(3) 0.050(3) -0.006(2) -0.020(3) -0.013(2)
C77 0.061(3) 0.036(2) 0.039(3) 0.0041(19) -0.013(2) -0.012(2)
C78 0.038(2) 0.040(2) 0.028(2) 0.0086(17) -0.0040(18) -0.0122(19)
C79 0.037(2) 0.035(2) 0.031(2) -0.0005(17) -0.0022(18) -0.0087(18)
C80 0.054(3) 0.047(2) 0.036(3) 0.005(2) -0.009(2) -0.014(2)
C81 0.072(3) 0.056(3) 0.045(3) -0.004(2) -0.015(3) -0.020(3)
C82 0.087(4) 0.062(3) 0.071(4) -0.004(3) -0.027(3) -0.037(3)
C83 0.075(4) 0.070(3) 0.075(4) -0.001(3) 0.006(3) -0.046(3)
C84 0.058(3) 0.047(3) 0.041(3) -0.002(2) 0.004(2) -0.022(2)
C85 0.031(2) 0.0190(17) 0.036(2) -0.0003(15) -0.0069(18) -0.0105(16)
C86 0.028(2) 0.0225(17) 0.030(2) 0.0046(15) -0.0071(16) -0.0105(15)
C87 0.028(2) 0.037(2) 0.033(2) 0.0023(17) -0.0066(17) -0.0046(17)
C88 0.032(2) 0.047(2) 0.037(2) 0.0055(19) 0.0027(18) -0.0108(19)
C89 0.040(2) 0.036(2) 0.029(2) 0.0065(17) -0.0100(18) -0.0156(19)
C90 0.030(2) 0.048(2) 0.047(3) 0.012(2) -0.017(2) -0.0082(19)
C91 0.025(2) 0.045(2) 0.039(2) 0.0051(19) -0.0064(18) -0.0070(18)
C92 0.055(3) 0.042(2) 0.039(3) 0.003(2) -0.019(2) -0.018(2)
C93 0.054(3) 0.037(2) 0.043(3) -0.0022(19) -0.017(2) -0.012(2)
C94 0.065(3) 0.053(3) 0.044(3) -0.006(2) -0.012(2) -0.011(2)
C95 0.079(4) 0.058(3) 0.050(3) -0.003(2) -0.023(3) -0.006(3)
C96 0.086(4) 0.053(3) 0.056(4) -0.008(3) -0.030(3) -0.007(3)
C97 0.070(3) 0.043(3) 0.076(4) -0.007(3) -0.037(3) -0.014(2)
C98 0.081(3) 0.039(2) 0.052(3) 0.012(2) -0.028(3) -0.024(2)
C99 0.039(2) 0.041(2) 0.027(2) 0.0049(17) -0.0064(18) -0.0169(19)
C100 0.034(2) 0.035(2) 0.029(2) 0.0010(17) -0.0091(17) -0.0073(17)
C101 0.045(2) 0.041(2) 0.036(2) 0.0007(19) -0.0090(19) -0.009(2)
C102 0.064(3) 0.048(3) 0.039(3) -0.009(2) -0.013(2) -0.010(2)
C103 0.068(3) 0.063(3) 0.063(3) -0.004(3) -0.018(3) -0.036(3)
C104 0.059(3) 0.059(3) 0.054(3) 0.003(2) -0.004(2) -0.031(3)
C105 0.048(3) 0.043(2) 0.034(2) 0.0014(19) -0.005(2) -0.014(2)
C106 0.034(2) 0.0213(17) 0.028(2) -0.0012(15) -0.0047(17) -0.0077(16)
C107 0.0298(19) 0.0192(17) 0.032(2) -0.0042(15) -0.0030(16) -0.0106(15)
C108 0.033(2) 0.0273(19) 0.056(3) -0.0108(18) -0.0120(19) -0.0099(17)
C109 0.037(2) 0.0232(19) 0.059(3) -0.0114(18) -0.013(2) 0.0019(17)
C110 0.038(2) 0.0214(18) 0.036(2) -0.0075(16) 0.0023(17) -0.0133(17)
C111 0.032(2) 0.032(2) 0.059(3) -0.0132(19) -0.0018(19) -0.0162(18)
C112 0.027(2) 0.0242(19) 0.056(3) -0.0088(18) -0.0019(18) -0.0036(16)
C113 0.042(2) 0.0269(19) 0.035(2) -0.0099(17) -0.0042(18) -0.0094(17)
C114 0.048(2) 0.0252(19) 0.031(2) -0.0032(16) -0.0056(18) -0.0164(18)
C115 0.057(3) 0.031(2) 0.050(3) -0.0051(19) -0.008(2) -0.016(2)
C116 0.080(4) 0.022(2) 0.075(4) -0.004(2) -0.019(3) -0.017(2)
C117 0.073(3) 0.035(2) 0.071(3) 0.002(2) -0.018(3) -0.029(2)
C118 0.049(3) 0.045(3) 0.050(3) 0.004(2) -0.009(2) -0.024(2)
C119 0.052(3) 0.029(2) 0.036(2) -0.0028(17) -0.009(2) -0.0177(19)
C120 0.043(2) 0.028(2) 0.032(2) -0.0038(17) -0.0062(18) -0.0075(18)
C121 0.046(2) 0.032(2) 0.033(2) -0.0065(17) -0.0025(19) -0.0136(19)
C122 0.058(3) 0.036(2) 0.047(3) -0.001(2) 0.009(2) -0.013(2)
C123 0.076(4) 0.047(3) 0.058(3) 0.007(2) 0.011(3) -0.019(3)
C124 0.062(3) 0.068(3) 0.070(4) 0.003(3) 0.020(3) -0.024(3)
C125 0.047(3) 0.060(3) 0.059(3) -0.001(2) 0.009(2) -0.008(2)
C126 0.045(3) 0.043(2) 0.037(2) -0.0019(19) -0.008(2) -0.011(2)

loop_
_atom_type_symbol
_atom_type_description
_atom_type_scat_dispersion_real
_atom_type_scat_dispersion_imag
_atom_type_scat_source
C C 0.0033 0.0016 'International Tables Vol C Tables 4.2.6.8 and 6.1.1.4'
H H 0.0000 0.0000 'International Tables Vol C Tables 4.2.6.8 and 6.1.1.4'
Ce Ce -0.2486 2.6331 'International Tables Vol C Tables 4.2.6.8 and 6.1.1.4'
N N 0.0061 0.0033 'International Tables Vol C Tables 4.2.6.8 and 6.1.1.4'
O O 0.0106 0.0060 'International Tables Vol C Tables 4.2.6.8 and 6.1.1.4'

loop_
_geom_angle_atom_site_label_1
_geom_angle_atom_site_label_2
_geom_angle_atom_site_label_3
_geom_angle
_geom_angle_site_symmetry_1
_geom_angle_site_symmetry_3
_geom_angle_publ_flag
O1 Ce1 Ce1 80.62(5) 2_666 2_666 ?
O1 Ce1 O25 66.17(8) 2_666 . ?
O2 Ce1 Ce1 48.04(5) . 2_666 ?
O2 Ce1 O1 128.66(7) . 2_666 ?
O2 Ce1 O5 82.69(8) . 2_666 ?
O2 Ce1 O9 83.14(8) . . ?
O2 Ce1 O25 146.85(9) . . ?
O5 Ce1 Ce1 71.19(5) 2_666 2_666 ?
O5 Ce1 O1 80.40(8) 2_666 2_666 ?
O5 Ce1 O9 87.80(8) 2_666 . ?
O5 Ce1 O25 70.16(8) 2_666 . ?
O6 Ce1 Ce1 60.86(6) . 2_666 ?
O6 Ce1 O1 81.84(8) . 2_666 ?
O6 Ce1 O2 73.71(8) . . ?
O6 Ce1 O5 130.85(8) . 2_666 ?
O6 Ce1 O9 129.75(9) . . ?
O6 Ce1 O25 138.90(9) . . ?
O9 Ce1 Ce1 127.84(5) . 2_666 ?
O9 Ce1 O1 143.47(8) . 2_666 ?
O9 Ce1 O25 77.31(8) . . ?
O13 Ce1 Ce1 140.58(5) . 2_666 ?
O13 Ce1 O1 87.53(8) . 2_666 ?
O13 Ce1 O2 129.97(8) . . ?
O13 Ce1 O5 143.48(8) . 2_666 ?
O13 Ce1 O6 80.37(8) . . ?
O13 Ce1 O9 81.70(8) . . ?
O13 Ce1 O25 73.42(8) . . ?
O25 Ce1 Ce1 132.18(5) . 2_666 ?
O10 Ce2 Ce2 144.10(6) . 2_766 ?
O10 Ce2 O14 79.44(9) . . ?
O10 Ce2 O17 84.10(9) . . ?
O10 Ce2 O18 122.41(8) . . ?
O10 Ce2 O18 133.71(8) . 2_766 ?
O10 Ce2 O21 139.07(8) . . ?
O10 Ce2 O22 81.33(8) . 2_766 ?
O10 Ce2 O25 72.08(8) . . ?
O14 Ce2 Ce2 129.45(5) . 2_766 ?
O14 Ce2 O17 137.42(7) . . ?
O14 Ce2 O18 87.13(8) . 2_766 ?
O14 Ce2 O18 156.11(7) . . ?
O14 Ce2 O21 85.88(8) . . ?
O14 Ce2 O22 128.87(8) . 2_766 ?
O14 Ce2 O25 75.28(8) . . ?
O17 Ce2 Ce2 84.31(6) . 2_766 ?
O17 Ce2 O18 47.20(7) . . ?
O17 Ce2 O25 62.30(8) . . ?
O18 Ce2 Ce2 37.11(4) . 2_766 ?
O18 Ce2 Ce2 46.35(6) 2_766 2_766 ?
O18 Ce2 O17 130.66(8) 2_766 . ?
O18 Ce2 O18 83.46(7) 2_766 . ?
O18 Ce2 O25 145.86(8) 2_766 . ?
O21 Ce2 Ce2 71.83(6) . 2_766 ?
O21 Ce2 O17 81.41(8) . . ?
O21 Ce2 O18 82.71(8) . 2_766 ?
O21 Ce2 O18 71.20(7) . . ?
O21 Ce2 O25 67.27(8) . . ?
O22 Ce2 Ce2 64.08(6) 2_766 2_766 ?
O22 Ce2 O17 86.22(8) 2_766 . ?
O22 Ce2 O18 68.86(8) 2_766 . ?
O22 Ce2 O18 73.30(7) 2_766 2_766 ?
O22 Ce2 O21 135.12(8) 2_766 . ?
O22 Ce2 O25 140.06(9) 2_766 . ?
O25 Ce2 Ce2 129.84(5) . 2_766 ?
O25 Ce2 O18 100.92(7) . . ?
C1 O1 Ce1 111.2(2) . 2_666 ?
C1 O2 Ce1 177.0(2) . . ?
C14 O3 H3 109.5 . . ?
C21 O4 H4 109.5 . . ?
C22 O5 Ce1 130.0(2) . 2_666 ?
C22 O6 Ce1 149.1(2) . . ?
C35 O7 H7 109.5 . . ?
C42 O8 H8 109.5 . . ?
C43 O9 Ce1 137.9(2) . . ?
C43 O10 Ce2 157.9(2) . . ?
C56 O11 H11 109.5 . . ?
C63 O12 H12 109.5 . . ?
C64 O13 Ce1 158.3(2) . . ?
C64 O14 Ce2 139.9(2) . . ?
C77 O15 H15 109.5 . . ?
C84 O16 H16 109.5 . . ?
C85 O17 Ce2 107.1(2) . . ?
Ce2 O18 Ce2 96.54(7) 2_766 . ?
C85 O18 Ce2 177.7(2) . 2_766 ?
C85 O18 Ce2 85.0(2) . . ?
C98 O19 H19 109.5 . . ?
C105 O20 H20 109.5 . . ?
C106 O21 Ce2 131.4(2) . . ?
C106 O22 Ce2 145.6(2) . 2_766 ?
C119 O23 H23 109.5 . . ?
C126 O24 H24 109.5 . . ?
Ce1 O25 Ce2 124.50(10) . . ?
Ce1 O25 H25A 102(4) . . ?
Ce1 O25 H25B 106(3) . . ?
Ce2 O25 H25A 98(3) . . ?
Ce2 O25 H25B 109(3) . . ?
H25A O25 H25B 119(5) . . ?
N2 N1 C5 117.8(3) . . ?
C15 N1 N2 109.1(3) . . ?
C15 N1 C5 132.8(3) . . ?
C8 N2 N1 103.5(3) . . ?
C15 N3 C8 104.8(3) . . ?
N5 N4 C26 117.8(3) . . ?
C36 N4 N5 108.9(3) . . ?
C36 N4 C26 133.3(3) . . ?
C29 N5 N4 103.3(3) . . ?
C36 N6 C29 104.7(3) . . ?
N8 N7 C47 119.4(3) . . ?
C57 N7 N8 109.8(3) . . ?
C57 N7 C47 130.4(3) . . ?
C50 N8 N7 103.3(3) . . ?
C57 N9 C50 104.6(3) . . ?
N11 N10 C68 118.4(3) . . ?
C78 N10 N11 109.1(3) . . ?
C78 N10 C68 132.2(3) . . ?
C71 N11 N10 103.4(3) . . ?
C78 N12 C71 104.5(3) . . ?
N14 N13 C89 118.2(3) . . ?
C99 N13 N14 108.5(3) . . ?
C99 N13 C89 133.0(3) . . ?
C92 N14 N13 103.1(3) . . ?
C99 N15 C92 104.4(3) . . ?
N17 N16 C110 119.4(3) . . ?
C120 N16 N17 109.4(3) . . ?
C120 N16 C110 130.3(3) . . ?
C113 N17 N16 103.6(3) . . ?
C120 N18 C113 104.3(3) . . ?
O1 C1 O2 122.2(3) . . ?
O1 C1 C2 118.5(3) . . ?
O2 C1 C2 119.4(3) . . ?
C3 C2 C1 120.8(3) . . ?
C3 C2 C7 118.9(3) . . ?
C7 C2 C1 120.3(3) . . ?
C2 C3 H3A 119.7 . . ?
C2 C3 C4 120.6(3) . . ?
C4 C3 H3A 119.7 . . ?
C3 C4 H4A 120.2 . . ?
C5 C4 C3 119.5(3) . . ?
C5 C4 H4A 120.2 . . ?
C4 C5 N1 119.5(3) . . ?
C4 C5 C6 121.0(3) . . ?
C6 C5 N1 119.5(3) . . ?
C5 C6 H6 120.5 . . ?
C7 C6 C5 118.9(3) . . ?
C7 C6 H6 120.5 . . ?
C2 C7 H7A 119.5 . . ?
C6 C7 C2 121.0(3) . . ?
C6 C7 H7A 119.5 . . ?
N2 C8 N3 113.5(3) . . ?
N2 C8 C9 122.1(3) . . ?
N3 C8 C9 124.4(3) . . ?
C10 C9 C8 120.6(3) . . ?
C14 C9 C8 120.9(3) . . ?
C14 C9 C10 118.4(3) . . ?
C9 C10 H10 119.4 . . ?
C11 C10 C9 121.2(4) . . ?
C11 C10 H10 119.4 . . ?
C10 C11 H11A 120.6 . . ?
C12 C11 C10 118.9(4) . . ?
C12 C11 H11A 120.6 . . ?
C11 C12 H12A 119.3 . . ?
C13 C12 C11 121.5(4) . . ?
C13 C12 H12A 119.3 . . ?
C12 C13 H13 120.3 . . ?
C12 C13 C14 119.5(4) . . ?
C14 C13 H13 120.3 . . ?
O3 C14 C9 122.9(3) . . ?
O3 C14 C13 116.6(3) . . ?
C9 C14 C13 120.5(3) . . ?
N1 C15 C16 127.4(3) . . ?
N3 C15 N1 109.2(3) . . ?
N3 C15 C16 123.3(3) . . ?
C17 C16 C15 123.0(4) . . ?
C21 C16 C15 119.1(3) . . ?
C21 C16 C17 117.9(4) . . ?
C16 C17 H17 119.4 . . ?
C18 C17 C16 121.2(4) . . ?
C18 C17 H17 119.4 . . ?
C17 C18 H18 120.2 . . ?
C17 C18 C19 119.7(4) . . ?
C19 C18 H18 120.2 . . ?
C18 C19 H19A 119.8 . . ?
C20 C19 C18 120.3(4) . . ?
C20 C19 H19A 119.8 . . ?
C19 C20 H20A 119.7 . . ?
C19 C20 C21 120.6(4) . . ?
C21 C20 H20A 119.7 . . ?
O4 C21 C16 123.4(4) . . ?
O4 C21 C20 116.3(4) . . ?
C20 C21 C16 120.3(4) . . ?
O5 C22 C23 119.1(3) . . ?
O6 C22 O5 123.7(3) . . ?
O6 C22 C23 117.1(3) . . ?
C24 C23 C22 119.1(3) . . ?
C24 C23 C28 119.1(3) . . ?
C28 C23 C22 121.7(3) . . ?
C23 C24 H24A 119.9 . . ?
C25 C24 C23 120.2(3) . . ?
C25 C24 H24A 119.9 . . ?
C24 C25 H25 120.0 . . ?
C26 C25 C24 120.0(3) . . ?
C26 C25 H25 120.0 . . ?
C25 C26 N4 118.1(3) . . ?
C27 C26 N4 121.1(3) . . ?
C27 C26 C25 120.7(3) . . ?
C26 C27 H27 120.3 . . ?
C26 C27 C28 119.3(4) . . ?
C28 C27 H27 120.3 . . ?
C23 C28 H28 119.7 . . ?
C27 C28 C23 120.7(3) . . ?
C27 C28 H28 119.7 . . ?
N5 C29 N6 113.9(3) . . ?
N5 C29 C30 122.7(3) . . ?
N6 C29 C30 123.4(3) . . ?
C31 C30 C29 120.7(4) . . ?
C31 C30 C35 118.7(4) . . ?
C35 C30 C29 120.4(4) . . ?
C30 C31 H31 119.4 . . ?
C30 C31 C32 121.2(4) . . ?
C32 C31 H31 119.4 . . ?
C31 C32 H32 120.3 . . ?
C33 C32 C31 119.4(4) . . ?
C33 C32 H32 120.3 . . ?
C32 C33 H33 119.6 . . ?
C34 C33 C32 120.7(4) . . ?
C34 C33 H33 119.6 . . ?
C33 C34 H34 120.3 . . ?
C33 C34 C35 119.5(4) . . ?
C35 C34 H34 120.3 . . ?
O7 C35 C30 122.9(3) . . ?
O7 C35 C34 116.6(4) . . ?
C30 C35 C34 120.5(4) . . ?
N4 C36 C37 127.4(3) . . ?
N6 C36 N4 109.3(3) . . ?
N6 C36 C37 123.3(3) . . ?
C38 C37 C36 123.4(3) . . ?
C38 C37 C42 118.6(3) . . ?
C42 C37 C36 117.9(3) . . ?
C37 C38 H38 119.8 . . ?
C37 C38 C39 120.4(4) . . ?
C39 C38 H38 119.8 . . ?
C38 C39 H39 120.0 . . ?
C40 C39 C38 119.9(4) . . ?
C40 C39 H39 120.0 . . ?
C39 C40 H40 119.8 . . ?
C41 C40 C39 120.4(4) . . ?
C41 C40 H40 119.8 . . ?
C40 C41 H41 120.0 . . ?
C40 C41 C42 120.0(4) . . ?
C42 C41 H41 120.0 . . ?
O8 C42 C37 123.3(3) . . ?
O8 C42 C41 116.1(4) . . ?
C41 C42 C37 120.5(4) . . ?
O9 C43 C44 118.8(3) . . ?
O10 C43 O9 124.1(3) . . ?
O10 C43 C44 117.2(3) . . ?
C45 C44 C43 119.7(3) . . ?
C49 C44 C43 120.8(3) . . ?
C49 C44 C45 119.5(3) . . ?
C44 C45 H45 119.9 . . ?
C44 C45 C46 120.2(3) . . ?
C46 C45 H45 119.9 . . ?
C45 C46 H46 120.3 . . ?
C47 C46 C45 119.4(3) . . ?
C47 C46 H46 120.3 . . ?
C46 C47 N7 119.5(3) . . ?
C46 C47 C48 121.2(3) . . ?
C48 C47 N7 119.3(3) . . ?
C47 C48 H48 120.4 . . ?
C47 C48 C49 119.2(3) . . ?
C49 C48 H48 120.4 . . ?
C44 C49 C48 120.5(3) . . ?
C44 C49 H49 119.7 . . ?
C48 C49 H49 119.7 . . ?
N8 C50 N9 113.4(3) . . ?
N8 C50 C51 122.5(3) . . ?
N9 C50 C51 124.0(3) . . ?
C52 C51 C50 120.2(4) . . ?
C52 C51 C56 118.5(3) . . ?
C56 C51 C50 121.2(3) . . ?
C51 C52 H52 119.5 . . ?
C53 C52 C51 120.9(4) . . ?
C53 C52 H52 119.5 . . ?
C52 C53 H53 120.0 . . ?
C52 C53 C54 120.0(4) . . ?
C54 C53 H53 120.0 . . ?
C53 C54 H54 119.9 . . ?
C55 C54 C53 120.1(4) . . ?
C55 C54 H54 119.9 . . ?
C54 C55 H55 119.9 . . ?
C54 C55 C56 120.2(4) . . ?
C56 C55 H55 119.9 . . ?
O11 C56 C51 122.9(3) . . ?
O11 C56 C55 116.8(4) . . ?
C55 C56 C51 120.3(4) . . ?
N7 C57 C58 127.5(3) . . ?
N9 C57 N7 108.9(3) . . ?
N9 C57 C58 123.6(3) . . ?
C59 C58 C57 122.5(4) . . ?
C63 C58 C57 120.0(3) . . ?
C63 C58 C59 117.5(4) . . ?
C58 C59 H59 119.5 . . ?
C60 C59 C58 121.0(4) . . ?
C60 C59 H59 119.5 . . ?
C59 C60 H60 119.7 . . ?
C59 C60 C61 120.5(5) . . ?
C61 C60 H60 119.7 . . ?
C60 C61 H61 120.2 . . ?
C60 C61 C62 119.6(4) . . ?
C62 C61 H61 120.2 . . ?
C61 C62 H62 119.7 . . ?
C61 C62 C63 120.7(5) . . ?
C63 C62 H62 119.7 . . ?
O12 C63 C58 122.5(4) . . ?
O12 C63 C62 116.8(4) . . ?
C62 C63 C58 120.7(4) . . ?
O13 C64 O14 123.8(3) . . ?
O13 C64 C65 118.7(3) . . ?
O14 C64 C65 117.5(3) . . ?
C66 C65 C64 120.9(3) . . ?
C70 C65 C64 120.3(3) . . ?
C70 C65 C66 118.8(3) . . ?
C65 C66 H66 119.5 . . ?
C67 C66 C65 121.0(4) . . ?
C67 C66 H66 119.5 . . ?
C66 C67 H67 120.5 . . ?
C66 C67 C68 119.0(3) . . ?
C68 C67 H67 120.5 . . ?
C67 C68 N10 118.2(3) . . ?
C69 C68 N10 120.7(4) . . ?
C69 C68 C67 121.1(3) . . ?
C68 C69 H69 120.3 . . ?
C68 C69 C70 119.5(4) . . ?
C70 C69 H69 120.3 . . ?
C65 C70 C69 120.5(3) . . ?
C65 C70 H70 119.8 . . ?
C69 C70 H70 119.8 . . ?
N11 C71 N12 113.6(3) . . ?
N11 C71 C72 122.4(3) . . ?
N12 C71 C72 123.9(3) . . ?
C73 C72 C71 121.4(4) . . ?
C73 C72 C77 118.5(4) . . ?
C77 C72 C71 120.0(4) . . ?
C72 C73 H73 119.3 . . ?
C72 C73 C74 121.3(4) . . ?
C74 C73 H73 119.3 . . ?
C73 C74 H74 120.4 . . ?
C75 C74 C73 119.1(4) . . ?
C75 C74 H74 120.4 . . ?
C74 C75 H75 119.6 . . ?
C76 C75 C74 120.8(4) . . ?
C76 C75 H75 119.6 . . ?
C75 C76 H76 119.8 . . ?
C75 C76 C77 120.4(4) . . ?
C77 C76 H76 119.8 . . ?
O15 C77 C72 123.4(4) . . ?
O15 C77 C76 116.8(4) . . ?
C76 C77 C72 119.8(4) . . ?
N10 C78 C79 126.9(3) . . ?
N12 C78 N10 109.4(3) . . ?
N12 C78 C79 123.7(3) . . ?
C80 C79 C78 123.7(3) . . ?
C80 C79 C84 118.4(3) . . ?
C84 C79 C78 117.9(3) . . ?
C79 C80 H80 119.3 . . ?
C81 C80 C79 121.3(4) . . ?
C81 C80 H80 119.3 . . ?
C80 C81 H81 120.2 . . ?
C80 C81 C82 119.5(4) . . ?
C82 C81 H81 120.2 . . ?
C81 C82 H82 119.6 . . ?
C83 C82 C81 120.9(4) . . ?
C83 C82 H82 119.6 . . ?
C82 C83 H83 120.0 . . ?
C82 C83 C84 120.0(4) . . ?
C84 C83 H83 120.0 . . ?
O16 C84 C79 122.9(3) . . ?
O16 C84 C83 117.4(4) . . ?
C79 C84 C83 119.7(4) . . ?
O17 C85 O18 120.6(3) . . ?
O17 C85 C86 118.3(3) . . ?
O18 C85 C86 121.1(3) . . ?
C87 C86 C85 121.1(3) . . ?
C87 C86 C91 118.7(3) . . ?
C91 C86 C85 120.2(3) . . ?
C86 C87 H87 119.7 . . ?
C88 C87 C86 120.6(3) . . ?
C88 C87 H87 119.7 . . ?
C87 C88 H88 120.0 . . ?
C89 C88 C87 119.9(4) . . ?
C89 C88 H88 120.0 . . ?
C88 C89 N13 120.0(4) . . ?
C88 C89 C90 120.6(4) . . ?
C90 C89 N13 119.4(3) . . ?
C89 C90 H90 120.3 . . ?
C91 C90 C89 119.5(3) . . ?
C91 C90 H90 120.3 . . ?
C86 C91 H91 119.6 . . ?
C90 C91 C86 120.8(4) . . ?
C90 C91 H91 119.6 . . ?
N14 C92 N15 114.1(3) . . ?
N14 C92 C93 122.6(4) . . ?
N15 C92 C93 123.1(4) . . ?
C94 C93 C92 120.8(4) . . ?
C94 C93 C98 118.6(4) . . ?
C98 C93 C92 120.3(4) . . ?
C93 C94 H94 119.1 . . ?
C93 C94 C95 121.9(4) . . ?
C95 C94 H94 119.1 . . ?
C94 C95 H95 120.9 . . ?
C96 C95 C94 118.3(5) . . ?
C96 C95 H95 120.9 . . ?
C95 C96 H96 119.0 . . ?
C95 C96 C97 122.0(4) . . ?
C97 C96 H96 119.0 . . ?
C96 C97 H97 120.2 . . ?
C96 C97 C98 119.7(5) . . ?
C98 C97 H97 120.2 . . ?
O19 C98 C93 122.7(4) . . ?
O19 C98 C97 117.7(4) . . ?
C93 C98 C97 119.6(4) . . ?
N13 C99 C100 127.6(3) . . ?
N15 C99 N13 109.8(3) . . ?
N15 C99 C100 122.6(3) . . ?
C101 C100 C99 122.9(3) . . ?
C105 C100 C99 117.9(3) . . ?
C105 C100 C101 119.0(3) . . ?
C100 C101 H101 119.9 . . ?
C102 C101 C100 120.3(4) . . ?
C102 C101 H101 119.9 . . ?
C101 C102 H102 120.3 . . ?
C101 C102 C103 119.4(4) . . ?
C103 C102 H102 120.3 . . ?
C102 C103 H103 119.2 . . ?
C104 C103 C102 121.6(4) . . ?
C104 C103 H103 119.2 . . ?
C103 C104 H104 120.2 . . ?
C103 C104 C105 119.5(4) . . ?
C105 C104 H104 120.2 . . ?
O20 C105 C100 123.4(3) . . ?
O20 C105 C104 116.6(4) . . ?
C104 C105 C100 120.1(4) . . ?
O21 C106 O22 124.5(3) . . ?
O21 C106 C107 117.8(3) . . ?
O22 C106 C107 117.7(3) . . ?
C108 C107 C106 119.8(3) . . ?
C108 C107 C112 118.7(3) . . ?
C112 C107 C106 121.5(3) . . ?
C107 C108 H108 119.2 . . ?
C107 C108 C109 121.6(3) . . ?
C109 C108 H108 119.2 . . ?
C108 C109 H109 120.6 . . ?
C108 C109 C110 118.8(3) . . ?
C110 C109 H109 120.6 . . ?
C109 C110 N16 118.6(3) . . ?
C111 C110 N16 120.3(3) . . ?
C111 C110 C109 121.1(3) . . ?
C110 C111 H111 120.2 . . ?
C110 C111 C112 119.6(3) . . ?
C112 C111 H111 120.2 . . ?
C107 C112 H112 120.0 . . ?
C111 C112 C107 120.1(3) . . ?
C111 C112 H112 120.0 . . ?
N17 C113 N18 113.5(3) . . ?
N17 C113 C114 122.6(4) . . ?
N18 C113 C114 123.9(3) . . ?
C115 C114 C113 120.4(4) . . ?
C119 C114 C113 121.1(3) . . ?
C119 C114 C115 118.4(4) . . ?
C114 C115 H115 119.5 . . ?
C116 C115 C114 121.0(4) . . ?
C116 C115 H115 119.5 . . ?
C115 C116 H116 120.1 . . ?
C115 C116 C117 119.9(4) . . ?
C117 C116 H116 120.1 . . ?
C116 C117 H117 120.1 . . ?
C118 C117 C116 119.9(4) . . ?
C118 C117 H117 120.1 . . ?
C117 C118 H118 119.6 . . ?
C117 C118 C119 120.8(4) . . ?
C119 C118 H118 119.6 . . ?
O23 C119 C114 123.2(3) . . ?
O23 C119 C118 116.7(4) . . ?
C118 C119 C114 120.0(4) . . ?
N16 C120 C121 126.5(3) . . ?
N18 C120 N16 109.2(3) . . ?
N18 C120 C121 124.2(3) . . ?
C122 C121 C120 122.6(4) . . ?
C122 C121 C126 118.5(4) . . ?
C126 C121 C120 118.9(3) . . ?
C121 C122 H122 119.5 . . ?
C123 C122 C121 121.0(4) . . ?
C123 C122 H122 119.5 . . ?
C122 C123 H123 120.4 . . ?
C122 C123 C124 119.2(4) . . ?
C124 C123 H123 120.4 . . ?
C123 C124 H124 119.6 . . ?
C125 C124 C123 120.9(4) . . ?
C125 C124 H124 119.6 . . ?
C124 C125 H125 119.7 . . ?
C124 C125 C126 120.6(4) . . ?
C126 C125 H125 119.7 . . ?
O24 C126 C121 123.0(4) . . ?
O24 C126 C125 117.2(4) . . ?
C125 C126 C121 119.7(4) . . ?

loop_
_geom_bond_atom_site_label_1
_geom_bond_atom_site_label_2
_geom_bond_distance
_geom_bond_site_symmetry_2
_geom_bond_publ_flag
Ce1 Ce1 4.1308(3) 2_666 ?
Ce1 O1 2.476(2) 2_666 ?
Ce1 O2 2.414(2) . ?
Ce1 O5 2.435(2) 2_666 ?
Ce1 O6 2.400(2) . ?
Ce1 O9 2.436(2) . ?
Ce1 O13 2.384(2) . ?
Ce1 O25 2.688(3) . ?
Ce2 Ce2 4.0219(4) 2_766 ?
Ce2 O10 2.343(2) . ?
Ce2 O14 2.397(2) . ?
Ce2 O17 2.470(2) . ?
Ce2 O18 2.929(2) . ?
Ce2 O18 2.443(2) 2_766 ?
Ce2 O21 2.423(2) . ?
Ce2 O22 2.421(2) 2_766 ?
Ce2 O25 2.808(2) . ?
O1 C1 1.260(3) . ?
O2 C1 1.265(4) . ?
O3 H3 0.8200 . ?
O3 C14 1.361(4) . ?
O4 H4 0.8200 . ?
O4 C21 1.354(4) . ?
O5 C22 1.266(4) . ?
O6 C22 1.261(4) . ?
O7 H7 0.8200 . ?
O7 C35 1.363(5) . ?
O8 H8 0.8200 . ?
O8 C42 1.357(4) . ?
O9 C43 1.262(3) . ?
O10 C43 1.252(4) . ?
O11 H11 0.8200 . ?
O11 C56 1.357(4) . ?
O12 H12 0.8200 . ?
O12 C63 1.358(5) . ?
O13 C64 1.255(4) . ?
O14 C64 1.266(4) . ?
O15 H15 0.8200 . ?
O15 C77 1.356(5) . ?
O16 H16 0.8200 . ?
O16 C84 1.351(5) . ?
O17 C85 1.267(4) . ?
O18 C85 1.268(4) . ?
O19 H19 0.8200 . ?
O19 C98 1.345(5) . ?
O20 H20 0.8200 . ?
O20 C105 1.360(4) . ?
O21 C106 1.263(4) . ?
O22 C106 1.265(4) . ?
O23 H23 0.8200 . ?
O23 C119 1.359(4) . ?
O24 H24 0.8200 . ?
O24 C126 1.356(4) . ?
O25 H25A 0.83(5) . ?
O25 H25B 0.79(4) . ?
N1 N2 1.378(4) . ?
N1 C5 1.437(4) . ?
N1 C15 1.356(4) . ?
N2 C8 1.322(4) . ?
N3 C8 1.360(4) . ?
N3 C15 1.329(4) . ?
N4 N5 1.382(4) . ?
N4 C26 1.430(4) . ?
N4 C36 1.355(4) . ?
N5 C29 1.316(5) . ?
N6 C29 1.357(4) . ?
N6 C36 1.324(4) . ?
N7 N8 1.371(4) . ?
N7 C47 1.437(4) . ?
N7 C57 1.355(4) . ?
N8 C50 1.329(4) . ?
N9 C50 1.365(5) . ?
N9 C57 1.335(4) . ?
N10 N11 1.380(4) . ?
N10 C68 1.435(4) . ?
N10 C78 1.343(4) . ?
N11 C71 1.320(5) . ?
N12 C71 1.355(4) . ?
N12 C78 1.334(4) . ?
N13 N14 1.387(4) . ?
N13 C89 1.433(4) . ?
N13 C99 1.350(4) . ?
N14 C92 1.315(5) . ?
N15 C92 1.354(4) . ?
N15 C99 1.322(4) . ?
N16 N17 1.371(4) . ?
N16 C110 1.440(4) . ?
N16 C120 1.351(5) . ?
N17 C113 1.323(4) . ?
N18 C113 1.364(5) . ?
N18 C120 1.336(4) . ?
C1 C2 1.498(4) . ?
C2 C3 1.381(4) . ?
C2 C7 1.388(4) . ?
C3 H3A 0.9300 . ?
C3 C4 1.387(5) . ?
C4 H4A 0.9300 . ?
C4 C5 1.371(4) . ?
C5 C6 1.384(4) . ?
C6 H6 0.9300 . ?
C6 C7 1.381(4) . ?
C7 H7A 0.9300 . ?
C8 C9 1.464(5) . ?
C9 C10 1.400(5) . ?
C9 C14 1.392(5) . ?
C10 H10 0.9300 . ?
C10 C11 1.382(5) . ?
C11 H11A 0.9300 . ?
C11 C12 1.381(6) . ?
C12 H12A 0.9300 . ?
C12 C13 1.373(5) . ?
C13 H13 0.9300 . ?
C13 C14 1.392(5) . ?
C15 C16 1.462(5) . ?
C16 C17 1.401(5) . ?
C16 C21 1.395(5) . ?
C17 H17 0.9300 . ?
C17 C18 1.378(6) . ?
C18 H18 0.9300 . ?
C18 C19 1.382(6) . ?
C19 H19A 0.9300 . ?
C19 C20 1.364(6) . ?
C20 H20A 0.9300 . ?
C20 C21 1.392(5) . ?
C22 C23 1.488(4) . ?
C23 C24 1.384(4) . ?
C23 C28 1.393(5) . ?
C24 H24A 0.9300 . ?
C24 C25 1.383(5) . ?
C25 H25 0.9300 . ?
C25 C26 1.380(5) . ?
C26 C27 1.374(5) . ?
C27 H27 0.9300 . ?
C27 C28 1.385(5) . ?
C28 H28 0.9300 . ?
C29 C30 1.473(5) . ?
C30 C31 1.379(5) . ?
C30 C35 1.389(5) . ?
C31 H31 0.9300 . ?
C31 C32 1.383(5) . ?
C32 H32 0.9300 . ?
C32 C33 1.375(6) . ?
C33 H33 0.9300 . ?
C33 C34 1.375(6) . ?
C34 H34 0.9300 . ?
C34 C35 1.391(5) . ?
C36 C37 1.465(5) . ?
C37 C38 1.386(5) . ?
C37 C42 1.398(5) . ?
C38 H38 0.9300 . ?
C38 C39 1.389(5) . ?
C39 H39 0.9300 . ?
C39 C40 1.385(6) . ?
C40 H40 0.9300 . ?
C40 C41 1.365(6) . ?
C41 H41 0.9300 . ?
C41 C42 1.388(5) . ?
C43 C44 1.502(4) . ?
C44 C45 1.387(4) . ?
C44 C49 1.371(4) . ?
C45 H45 0.9300 . ?
C45 C46 1.387(5) . ?
C46 H46 0.9300 . ?
C46 C47 1.366(5) . ?
C47 C48 1.374(4) . ?
C48 H48 0.9300 . ?
C48 C49 1.386(4) . ?
C49 H49 0.9300 . ?
C50 C51 1.457(5) . ?
C51 C52 1.392(5) . ?
C51 C56 1.402(5) . ?
C52 H52 0.9300 . ?
C52 C53 1.376(5) . ?
C53 H53 0.9300 . ?
C53 C54 1.385(6) . ?
C54 H54 0.9300 . ?
C54 C55 1.379(6) . ?
C55 H55 0.9300 . ?
C55 C56 1.384(5) . ?
C57 C58 1.453(5) . ?
C58 C59 1.406(5) . ?
C58 C63 1.393(5) . ?
C59 H59 0.9300 . ?
C59 C60 1.366(6) . ?
C60 H60 0.9300 . ?
C60 C61 1.372(6) . ?
C61 H61 0.9300 . ?
C61 C62 1.374(6) . ?
C62 H62 0.9300 . ?
C62 C63 1.376(6) . ?
C64 C65 1.489(4) . ?
C65 C66 1.387(4) . ?
C65 C70 1.384(5) . ?
C66 H66 0.9300 . ?
C66 C67 1.375(5) . ?
C67 H67 0.9300 . ?
C67 C68 1.389(5) . ?
C68 C69 1.361(5) . ?
C69 H69 0.9300 . ?
C69 C70 1.391(5) . ?
C70 H70 0.9300 . ?
C71 C72 1.474(5) . ?
C72 C73 1.374(5) . ?
C72 C77 1.395(5) . ?
C73 H73 0.9300 . ?
C73 C74 1.384(5) . ?
C74 H74 0.9300 . ?
C74 C75 1.378(6) . ?
C75 H75 0.9300 . ?
C75 C76 1.348(6) . ?
C76 H76 0.9300 . ?
C76 C77 1.392(5) . ?
C78 C79 1.465(5) . ?
C79 C80 1.391(5) . ?
C79 C84 1.394(5) . ?
C80 H80 0.9300 . ?
C80 C81 1.373(5) . ?
C81 H81 0.9300 . ?
C81 C82 1.375(6) . ?
C82 H82 0.9300 . ?
C82 C83 1.362(6) . ?
C83 H83 0.9300 . ?
C83 C84 1.401(6) . ?
C85 C86 1.484(5) . ?
C86 C87 1.386(5) . ?
C86 C91 1.390(4) . ?
C87 H87 0.9300 . ?
C87 C88 1.383(5) . ?
C88 H88 0.9300 . ?
C88 C89 1.368(5) . ?
C89 C90 1.382(5) . ?
C90 H90 0.9300 . ?
C90 C91 1.380(5) . ?
C91 H91 0.9300 . ?
C92 C93 1.471(5) . ?
C93 C94 1.383(6) . ?
C93 C98 1.397(5) . ?
C94 H94 0.9300 . ?
C94 C95 1.395(5) . ?
C95 H95 0.9300 . ?
C95 C96 1.362(6) . ?
C96 H96 0.9300 . ?
C96 C97 1.372(7) . ?
C97 H97 0.9300 . ?
C97 C98 1.401(5) . ?
C99 C100 1.471(5) . ?
C100 C101 1.400(5) . ?
C100 C105 1.397(5) . ?
C101 H101 0.9300 . ?
C101 C102 1.376(5) . ?
C102 H102 0.9300 . ?
C102 C103 1.390(6) . ?
C103 H103 0.9300 . ?
C103 C104 1.357(6) . ?
C104 H104 0.9300 . ?
C104 C105 1.395(5) . ?
C106 C107 1.497(4) . ?
C107 C108 1.370(5) . ?
C107 C112 1.396(4) . ?
C108 H108 0.9300 . ?
C108 C109 1.374(4) . ?
C109 H109 0.9300 . ?
C109 C110 1.376(4) . ?
C110 C111 1.367(5) . ?
C111 H111 0.9300 . ?
C111 C112 1.381(5) . ?
C112 H112 0.9300 . ?
C113 C114 1.457(5) . ?
C114 C115 1.397(5) . ?
C114 C119 1.395(5) . ?
C115 H115 0.9300 . ?
C115 C116 1.380(5) . ?
C116 H116 0.9300 . ?
C116 C117 1.382(6) . ?
C117 H117 0.9300 . ?
C117 C118 1.374(6) . ?
C118 H118 0.9300 . ?
C118 C119 1.386(5) . ?
C120 C121 1.459(5) . ?
C121 C122 1.393(5) . ?
C121 C126 1.411(5) . ?
C122 H122 0.9300 . ?
C122 C123 1.379(6) . ?
C123 H123 0.9300 . ?
C123 C124 1.385(6) . ?
C124 H124 0.9300 . ?
C124 C125 1.366(6) . ?
C125 H125 0.9300 . ?
C125 C126 1.376(6) . ?

loop_
_geom_torsion_atom_site_label_1
_geom_torsion_atom_site_label_2
_geom_torsion_atom_site_label_3
_geom_torsion_atom_site_label_4
_geom_torsion
_geom_torsion_site_symmetry_1
_geom_torsion_site_symmetry_2
_geom_torsion_site_symmetry_3
_geom_torsion_site_symmetry_4
_geom_torsion_publ_flag
Ce1 O1 C1 O2 -3.9(4) 2_666 . . . ?
Ce1 O1 C1 C2 176.1(2) 2_666 . . . ?
Ce1 O5 C22 O6 6.7(5) 2_666 . . . ?
Ce1 O5 C22 C23 -171.8(2) 2_666 . . . ?
Ce1 O6 C22 O5 26.7(7) . . . . ?
Ce1 O6 C22 C23 -154.7(3) . . . . ?
Ce1 O9 C43 O10 14.0(6) . . . . ?
Ce1 O9 C43 C44 -164.4(2) . . . . ?
Ce1 O13 C64 O14 14.7(8) . . . . ?
Ce1 O13 C64 C65 -164.8(4) . . . . ?
Ce2 O10 C43 O9 46.1(8) . . . . ?
Ce2 O10 C43 C44 -135.5(5) . . . . ?
Ce2 O14 C64 O13 29.1(5) . . . . ?
Ce2 O14 C64 C65 -151.5(2) . . . . ?
Ce2 O17 C85 O18 -4.0(4) . . . . ?
Ce2 O17 C85 C86 177.0(2) . . . . ?
Ce2 O18 C85 O17 3.2(3) . . . . ?
Ce2 O18 C85 C86 -177.8(3) . . . . ?
Ce2 O21 C106 O22 -12.8(5) . . . . ?
Ce2 O21 C106 C107 167.9(2) . . . . ?
Ce2 O22 C106 O21 -9.1(6) 2_766 . . . ?
Ce2 O22 C106 C107 170.2(3) 2_766 . . . ?
O1 C1 C2 C3 173.3(3) . . . . ?
O1 C1 C2 C7 -7.0(5) . . . . ?
O2 C1 C2 C3 -6.7(5) . . . . ?
O2 C1 C2 C7 173.0(3) . . . . ?
O5 C22 C23 C24 157.9(3) . . . . ?
O5 C22 C23 C28 -24.4(5) . . . . ?
O6 C22 C23 C24 -20.8(5) . . . . ?
O6 C22 C23 C28 156.9(3) . . . . ?
O9 C43 C44 C45 155.6(3) . . . . ?
O9 C43 C44 C49 -25.6(5) . . . . ?
O10 C43 C44 C45 -22.8(5) . . . . ?
O10 C43 C44 C49 155.9(3) . . . . ?
O13 C64 C65 C66 160.3(3) . . . . ?
O13 C64 C65 C70 -20.2(5) . . . . ?
O14 C64 C65 C66 -19.1(5) . . . . ?
O14 C64 C65 C70 160.3(3) . . . . ?
O17 C85 C86 C87 -173.1(3) . . . . ?
O17 C85 C86 C91 6.7(5) . . . . ?
O18 C85 C86 C87 8.0(5) . . . . ?
O18 C85 C86 C91 -172.3(3) . . . . ?
O21 C106 C107 C108 -161.1(3) . . . . ?
O21 C106 C107 C112 18.0(5) . . . . ?
O22 C106 C107 C108 19.5(5) . . . . ?
O22 C106 C107 C112 -161.4(3) . . . . ?
N1 N2 C8 N3 0.5(4) . . . . ?
N1 N2 C8 C9 177.4(3) . . . . ?
N1 C5 C6 C7 179.7(3) . . . . ?
N1 C15 C16 C17 15.1(6) . . . . ?
N1 C15 C16 C21 -168.0(3) . . . . ?
N2 N1 C5 C4 62.6(4) . . . . ?
N2 N1 C5 C6 -115.5(4) . . . . ?
N2 N1 C15 N3 0.9(4) . . . . ?
N2 N1 C15 C16 -175.4(3) . . . . ?
N2 C8 C9 C10 170.8(3) . . . . ?
N2 C8 C9 C14 -12.6(5) . . . . ?
N3 C8 C9 C10 -12.7(5) . . . . ?
N3 C8 C9 C14 163.9(3) . . . . ?
N3 C15 C16 C17 -160.7(4) . . . . ?
N3 C15 C16 C21 16.2(5) . . . . ?
N4 N5 C29 N6 0.8(4) . . . . ?
N4 N5 C29 C30 178.8(3) . . . . ?
N4 C26 C27 C28 177.8(3) . . . . ?
N4 C36 C37 C38 21.4(6) . . . . ?
N4 C36 C37 C42 -160.8(4) . . . . ?
N5 N4 C26 C25 60.1(5) . . . . ?
N5 N4 C26 C27 -117.5(4) . . . . ?
N5 N4 C36 N6 1.8(4) . . . . ?
N5 N4 C36 C37 -176.8(4) . . . . ?
N5 C29 C30 C31 178.9(4) . . . . ?
N5 C29 C30 C35 -5.8(6) . . . . ?
N6 C29 C30 C31 -3.3(6) . . . . ?
N6 C29 C30 C35 172.0(4) . . . . ?
N6 C36 C37 C38 -157.0(4) . . . . ?
N6 C36 C37 C42 20.8(6) . . . . ?
N7 N8 C50 N9 0.6(4) . . . . ?
N7 N8 C50 C51 177.9(3) . . . . ?
N7 C47 C48 C49 -176.4(3) . . . . ?
N7 C57 C58 C59 14.0(6) . . . . ?
N7 C57 C58 C63 -166.4(4) . . . . ?
N8 N7 C47 C46 80.9(4) . . . . ?
N8 N7 C47 C48 -99.8(4) . . . . ?
N8 N7 C57 N9 0.1(4) . . . . ?
N8 N7 C57 C58 -179.0(3) . . . . ?
N8 C50 C51 C52 172.8(3) . . . . ?
N8 C50 C51 C56 -10.0(5) . . . . ?
N9 C50 C51 C52 -10.3(5) . . . . ?
N9 C50 C51 C56 166.9(3) . . . . ?
N9 C57 C58 C59 -165.0(4) . . . . ?
N9 C57 C58 C63 14.6(5) . . . . ?
N10 N11 C71 N12 0.2(4) . . . . ?
N10 N11 C71 C72 177.1(3) . . . . ?
N10 C68 C69 C70 179.5(3) . . . . ?
N10 C78 C79 C80 21.6(6) . . . . ?
N10 C78 C79 C84 -160.2(4) . . . . ?
N11 N10 C68 C67 78.5(5) . . . . ?
N11 N10 C68 C69 -102.2(4) . . . . ?
N11 N10 C78 N12 0.8(4) . . . . ?
N11 N10 C78 C79 -178.7(4) . . . . ?
N11 C71 C72 C73 172.7(4) . . . . ?
N11 C71 C72 C77 -9.9(6) . . . . ?
N12 C71 C72 C73 -10.7(6) . . . . ?
N12 C71 C72 C77 166.7(4) . . . . ?
N12 C78 C79 C80 -157.7(4) . . . . ?
N12 C78 C79 C84 20.5(6) . . . . ?
N13 N14 C92 N15 -0.3(5) . . . . ?
N13 N14 C92 C93 -176.2(4) . . . . ?
N13 C89 C90 C91 179.3(3) . . . . ?
N13 C99 C100 C101 -23.2(6) . . . . ?
N13 C99 C100 C105 161.3(4) . . . . ?
N14 N13 C89 C88 112.4(4) . . . . ?
N14 N13 C89 C90 -67.8(5) . . . . ?
N14 N13 C99 N15 -1.5(4) . . . . ?
N14 N13 C99 C100 175.9(4) . . . . ?
N14 C92 C93 C94 -175.4(4) . . . . ?
N14 C92 C93 C98 11.3(6) . . . . ?
N15 C92 C93 C94 9.1(6) . . . . ?
N15 C92 C93 C98 -164.2(4) . . . . ?
N15 C99 C100 C101 153.9(4) . . . . ?
N15 C99 C100 C105 -21.6(5) . . . . ?
N16 N17 C113 N18 -0.4(4) . . . . ?
N16 N17 C113 C114 -177.2(3) . . . . ?
N16 C110 C111 C112 179.1(3) . . . . ?
N16 C120 C121 C122 -23.7(6) . . . . ?
N16 C120 C121 C126 158.8(4) . . . . ?
N17 N16 C110 C109 119.6(4) . . . . ?
N17 N16 C110 C111 -59.6(5) . . . . ?
N17 N16 C120 N18 -1.5(4) . . . . ?
N17 N16 C120 C121 176.5(3) . . . . ?
N17 C113 C114 C115 -171.3(3) . . . . ?
N17 C113 C114 C119 13.4(5) . . . . ?
N18 C113 C114 C115 12.3(5) . . . . ?
N18 C113 C114 C119 -163.1(3) . . . . ?
N18 C120 C121 C122 154.1(4) . . . . ?
N18 C120 C121 C126 -23.4(5) . . . . ?
C1 C2 C3 C4 -179.2(3) . . . . ?
C1 C2 C7 C6 -179.4(3) . . . . ?
C2 C3 C4 C5 -1.1(6) . . . . ?
C3 C2 C7 C6 0.3(6) . . . . ?
C3 C4 C5 N1 -178.4(3) . . . . ?
C3 C4 C5 C6 -0.4(6) . . . . ?
C4 C5 C6 C7 1.7(6) . . . . ?
C5 N1 N2 C8 173.1(3) . . . . ?
C5 N1 C15 N3 -171.8(3) . . . . ?
C5 N1 C15 C16 11.9(6) . . . . ?
C5 C6 C7 C2 -1.6(6) . . . . ?
C7 C2 C3 C4 1.1(6) . . . . ?
C8 N3 C15 N1 -0.5(4) . . . . ?
C8 N3 C15 C16 175.9(3) . . . . ?
C8 C9 C10 C11 175.3(3) . . . . ?
C8 C9 C14 O3 5.5(5) . . . . ?
C8 C9 C14 C13 -174.0(3) . . . . ?
C9 C10 C11 C12 -0.7(6) . . . . ?
C10 C9 C14 O3 -177.8(3) . . . . ?
C10 C9 C14 C13 2.7(5) . . . . ?
C10 C11 C12 C13 1.6(6) . . . . ?
C11 C12 C13 C14 -0.3(6) . . . . ?
C12 C13 C14 O3 178.6(3) . . . . ?
C12 C13 C14 C9 -1.9(5) . . . . ?
C14 C9 C10 C11 -1.4(5) . . . . ?
C15 N1 N2 C8 -0.9(4) . . . . ?
C15 N1 C5 C4 -125.3(4) . . . . ?
C15 N1 C5 C6 56.7(5) . . . . ?
C15 N3 C8 N2 0.0(4) . . . . ?
C15 N3 C8 C9 -176.8(3) . . . . ?
C15 C16 C17 C18 179.3(4) . . . . ?
C15 C16 C21 O4 -0.4(5) . . . . ?
C15 C16 C21 C20 179.7(3) . . . . ?
C16 C17 C18 C19 -0.1(7) . . . . ?
C17 C16 C21 O4 176.7(3) . . . . ?
C17 C16 C21 C20 -3.2(6) . . . . ?
C17 C18 C19 C20 -1.3(7) . . . . ?
C18 C19 C20 C21 0.4(7) . . . . ?
C19 C20 C21 O4 -178.0(4) . . . . ?
C19 C20 C21 C16 1.9(6) . . . . ?
C21 C16 C17 C18 2.3(6) . . . . ?
C22 C23 C24 C25 178.9(3) . . . . ?
C22 C23 C28 C27 -177.2(3) . . . . ?
C23 C24 C25 C26 -2.0(6) . . . . ?
C24 C23 C28 C27 0.5(5) . . . . ?
C24 C25 C26 N4 -176.2(3) . . . . ?
C24 C25 C26 C27 1.4(6) . . . . ?
C25 C26 C27 C28 0.2(6) . . . . ?
C26 N4 N5 C29 177.4(3) . . . . ?
C26 N4 C36 N6 -176.9(4) . . . . ?
C26 N4 C36 C37 4.6(7) . . . . ?
C26 C27 C28 C23 -1.2(5) . . . . ?
C28 C23 C24 C25 1.1(5) . . . . ?
C29 N6 C36 N4 -1.2(4) . . . . ?
C29 N6 C36 C37 177.4(4) . . . . ?
C29 C30 C31 C32 174.7(4) . . . . ?
C29 C30 C35 O7 4.9(6) . . . . ?
C29 C30 C35 C34 -174.9(4) . . . . ?
C30 C31 C32 C33 0.3(7) . . . . ?
C31 C30 C35 O7 -179.7(4) . . . . ?
C31 C30 C35 C34 0.4(6) . . . . ?
C31 C32 C33 C34 0.4(7) . . . . ?
C32 C33 C34 C35 -0.6(7) . . . . ?
C33 C34 C35 O7 -179.7(4) . . . . ?
C33 C34 C35 C30 0.2(6) . . . . ?
C35 C30 C31 C32 -0.7(6) . . . . ?
C36 N4 N5 C29 -1.5(4) . . . . ?
C36 N4 C26 C25 -121.4(5) . . . . ?
C36 N4 C26 C27 61.0(6) . . . . ?
C36 N6 C29 N5 0.2(5) . . . . ?
C36 N6 C29 C30 -177.7(4) . . . . ?
C36 C37 C38 C39 -180.0(4) . . . . ?
C36 C37 C42 O8 -3.3(6) . . . . ?
C36 C37 C42 C41 178.5(4) . . . . ?
C37 C38 C39 C40 0.5(6) . . . . ?
C38 C37 C42 O8 174.6(4) . . . . ?
C38 C37 C42 C41 -3.6(6) . . . . ?
C38 C39 C40 C41 -2.0(7) . . . . ?
C39 C40 C41 C42 0.6(7) . . . . ?
C40 C41 C42 O8 -176.2(4) . . . . ?
C40 C41 C42 C37 2.2(7) . . . . ?
C42 C37 C38 C39 2.3(6) . . . . ?
C43 C44 C45 C46 -179.4(4) . . . . ?
C43 C44 C49 C48 -178.9(3) . . . . ?
C44 C45 C46 C47 -1.1(7) . . . . ?
C45 C44 C49 C48 -0.1(6) . . . . ?
C45 C46 C47 N7 178.1(4) . . . . ?
C45 C46 C47 C48 -1.3(6) . . . . ?
C46 C47 C48 C49 2.9(6) . . . . ?
C47 N7 N8 C50 173.1(3) . . . . ?
C47 N7 C57 N9 -172.4(3) . . . . ?
C47 N7 C57 C58 8.5(6) . . . . ?
C47 C48 C49 C44 -2.2(6) . . . . ?
C49 C44 C45 C46 1.8(6) . . . . ?
C50 N9 C57 N7 0.2(4) . . . . ?
C50 N9 C57 C58 179.4(3) . . . . ?
C50 C51 C52 C53 176.3(3) . . . . ?
C50 C51 C56 O11 4.0(5) . . . . ?
C50 C51 C56 C55 -174.1(3) . . . . ?
C51 C52 C53 C54 -1.6(6) . . . . ?
C52 C51 C56 O11 -178.7(3) . . . . ?
C52 C51 C56 C55 3.1(5) . . . . ?
C52 C53 C54 C55 1.9(6) . . . . ?
C53 C54 C55 C56 0.3(6) . . . . ?
C54 C55 C56 O11 178.9(3) . . . . ?
C54 C55 C56 C51 -2.8(5) . . . . ?
C56 C51 C52 C53 -0.9(5) . . . . ?
C57 N7 N8 C50 -0.5(4) . . . . ?
C57 N7 C47 C46 -107.2(5) . . . . ?
C57 N7 C47 C48 72.2(5) . . . . ?
C57 N9 C50 N8 -0.6(4) . . . . ?
C57 N9 C50 C51 -177.8(3) . . . . ?
C57 C58 C59 C60 -178.6(4) . . . . ?
C57 C58 C63 O12 -2.5(6) . . . . ?
C57 C58 C63 C62 178.8(3) . . . . ?
C58 C59 C60 C61 0.1(7) . . . . ?
C59 C58 C63 O12 177.1(4) . . . . ?
C59 C58 C63 C62 -1.6(6) . . . . ?
C59 C60 C61 C62 -2.3(8) . . . . ?
C60 C61 C62 C63 2.5(7) . . . . ?
C61 C62 C63 O12 -179.3(4) . . . . ?
C61 C62 C63 C58 -0.5(6) . . . . ?
C63 C58 C59 C60 1.8(6) . . . . ?
C64 C65 C66 C67 178.2(3) . . . . ?
C64 C65 C70 C69 -177.3(3) . . . . ?
C65 C66 C67 C68 -0.9(6) . . . . ?
C66 C65 C70 C69 2.2(5) . . . . ?
C66 C67 C68 N10 -178.6(3) . . . . ?
C66 C67 C68 C69 2.2(6) . . . . ?
C67 C68 C69 C70 -1.3(6) . . . . ?
C68 N10 N11 C71 174.2(3) . . . . ?
C68 N10 C78 N12 -173.0(4) . . . . ?
C68 N10 C78 C79 7.5(7) . . . . ?
C68 C69 C70 C65 -0.9(5) . . . . ?
C70 C65 C66 C67 -1.2(5) . . . . ?
C71 N12 C78 N10 -0.6(4) . . . . ?
C71 N12 C78 C79 178.8(4) . . . . ?
C71 C72 C73 C74 175.8(4) . . . . ?
C71 C72 C77 O15 4.1(6) . . . . ?
C71 C72 C77 C76 -175.2(4) . . . . ?
C72 C73 C74 C75 -0.2(7) . . . . ?
C73 C72 C77 O15 -178.4(4) . . . . ?
C73 C72 C77 C76 2.2(6) . . . . ?
C73 C74 C75 C76 1.4(7) . . . . ?
C74 C75 C76 C77 -0.8(7) . . . . ?
C75 C76 C77 O15 179.5(4) . . . . ?
C75 C76 C77 C72 -1.1(6) . . . . ?
C77 C72 C73 C74 -1.6(6) . . . . ?
C78 N10 N11 C71 -0.6(4) . . . . ?
C78 N10 C68 C67 -108.1(5) . . . . ?
C78 N10 C68 C69 71.1(6) . . . . ?
C78 N12 C71 N11 0.3(5) . . . . ?
C78 N12 C71 C72 -176.6(4) . . . . ?
C78 C79 C80 C81 -178.6(4) . . . . ?
C78 C79 C84 O16 -4.0(6) . . . . ?
C78 C79 C84 C83 177.0(4) . . . . ?
C79 C80 C81 C82 0.4(7) . . . . ?
C80 C79 C84 O16 174.4(4) . . . . ?
C80 C79 C84 C83 -4.7(6) . . . . ?
C80 C81 C82 C83 -2.5(7) . . . . ?
C81 C82 C83 C84 0.9(8) . . . . ?
C82 C83 C84 O16 -176.4(5) . . . . ?
C82 C83 C84 C79 2.7(7) . . . . ?
C84 C79 C80 C81 3.2(6) . . . . ?
C85 C86 C87 C88 -179.3(3) . . . . ?
C85 C86 C91 C90 179.2(3) . . . . ?
C86 C87 C88 C89 -0.8(5) . . . . ?
C87 C86 C91 C90 -1.1(5) . . . . ?
C87 C88 C89 N13 -179.5(3) . . . . ?
C87 C88 C89 C90 0.7(6) . . . . ?
C88 C89 C90 C91 -0.8(6) . . . . ?
C89 N13 N14 C92 -173.8(3) . . . . ?
C89 N13 C99 N15 172.4(4) . . . . ?
C89 N13 C99 C100 -10.2(7) . . . . ?
C89 C90 C91 C86 1.0(6) . . . . ?
C91 C86 C87 C88 1.0(5) . . . . ?
C92 N15 C99 N13 1.3(4) . . . . ?
C92 N15 C99 C100 -176.3(4) . . . . ?
C92 C93 C94 C95 -173.8(4) . . . . ?
C92 C93 C98 O19 -6.5(7) . . . . ?
C92 C93 C98 C97 172.4(4) . . . . ?
C93 C94 C95 C96 2.0(7) . . . . ?
C94 C93 C98 O19 -179.9(4) . . . . ?
C94 C93 C98 C97 -1.0(6) . . . . ?
C94 C95 C96 C97 -2.3(7) . . . . ?
C95 C96 C97 C98 1.0(7) . . . . ?
C96 C97 C98 O19 179.7(4) . . . . ?
C96 C97 C98 C93 0.7(7) . . . . ?
C98 C93 C94 C95 -0.3(7) . . . . ?
C99 N13 N14 C92 1.1(4) . . . . ?
C99 N13 C89 C88 -61.1(6) . . . . ?
C99 N13 C89 C90 118.8(5) . . . . ?
C99 N15 C92 N14 -0.6(5) . . . . ?
C99 N15 C92 C93 175.2(4) . . . . ?
C99 C100 C101 C102 -179.2(4) . . . . ?
C99 C100 C105 O20 0.8(6) . . . . ?
C99 C100 C105 C104 -178.9(4) . . . . ?
C100 C101 C102 C103 -0.2(6) . . . . ?
C101 C100 C105 O20 -175.0(4) . . . . ?
C101 C100 C105 C104 5.3(6) . . . . ?
C101 C102 C103 C104 2.6(7) . . . . ?
C102 C103 C104 C105 -1.0(7) . . . . ?
C103 C104 C105 O20 177.2(4) . . . . ?
C103 C104 C105 C100 -3.0(6) . . . . ?
C105 C100 C101 C102 -3.7(5) . . . . ?
C106 C107 C108 C109 178.5(4) . . . . ?
C106 C107 C112 C111 179.0(3) . . . . ?
C107 C108 C109 C110 2.8(6) . . . . ?
C108 C107 C112 C111 -1.9(6) . . . . ?
C108 C109 C110 N16 178.4(4) . . . . ?
C108 C109 C110 C111 -2.4(6) . . . . ?
C109 C110 C111 C112 -0.1(6) . . . . ?
C110 N16 N17 C113 -169.1(3) . . . . ?
C110 N16 C120 N18 167.4(3) . . . . ?
C110 N16 C120 C121 -14.6(6) . . . . ?
C110 C111 C112 C107 2.3(6) . . . . ?
C112 C107 C108 C109 -0.7(6) . . . . ?
C113 N18 C120 N16 1.2(4) . . . . ?
C113 N18 C120 C121 -176.9(3) . . . . ?
C113 C114 C115 C116 -175.1(3) . . . . ?
C113 C114 C119 O23 -5.5(5) . . . . ?
C113 C114 C119 C118 173.1(3) . . . . ?
C114 C115 C116 C117 1.7(6) . . . . ?
C115 C114 C119 O23 179.0(3) . . . . ?
C115 C114 C119 C118 -2.3(5) . . . . ?
C115 C116 C117 C118 -1.9(6) . . . . ?
C116 C117 C118 C119 0.0(6) . . . . ?
C117 C118 C119 O23 -179.1(4) . . . . ?
C117 C118 C119 C114 2.2(6) . . . . ?
C119 C114 C115 C116 0.4(5) . . . . ?
C120 N16 N17 C113 1.2(4) . . . . ?
C120 N16 C110 C109 -48.4(6) . . . . ?
C120 N16 C110 C111 132.4(4) . . . . ?
C120 N18 C113 N17 -0.4(4) . . . . ?
C120 N18 C113 C114 176.3(3) . . . . ?
C120 C121 C122 C123 179.5(4) . . . . ?
C120 C121 C126 O24 2.2(5) . . . . ?
C120 C121 C126 C125 -178.3(3) . . . . ?
C121 C122 C123 C124 -0.4(7) . . . . ?
C122 C121 C126 O24 -175.4(3) . . . . ?
C122 C121 C126 C125 4.1(6) . . . . ?
C122 C123 C124 C125 2.9(7) . . . . ?
C123 C124 C125 C126 -1.8(7) . . . . ?
C124 C125 C126 O24 177.7(4) . . . . ?
C124 C125 C126 C121 -1.8(6) . . . . ?
C126 C121 C122 C123 -3.0(6) . . . . ?

loop_
_smtbx_masks_void_nr
_smtbx_masks_void_average_x
_smtbx_masks_void_average_y
_smtbx_masks_void_average_z
_smtbx_masks_void_volume
_smtbx_masks_void_count_electrons
_smtbx_masks_void_content
1 -0.583 0.000 0.000 333.6 0.0 ?
2 -0.064 0.258 0.218 11.3 0.0 ?
3 0.064 0.742 0.782 11.3 0.0 ?
